data_7135556
loop_
_publ_author_name
'Qin, Haowei'
'Wang, Tingting'
'Feng, Tingting'
'Zhu, Zhenhua'
'Ying, Xu'
'Zhang, Peng'
'Tang, Jinkui'

_publ_section_title
;
 Chiral biphenanthrene-diol-based lanthanide cubanes.
;
_journal_issue 24
_journal_name_full 'Chemical communications (Cambridge, England)'
_journal_page_first 6591
_journal_page_last 6595
_journal_paper_doi 10.1039/d6cc00777e
_journal_volume 62
_journal_year 2026
_chemical_formula_moiety 'C168 H100 Dy4 O16, 3(C H2 Cl2), 4(C5 H14 N3), 4[CH2Cl2], 1.5[H2O]'
_chemical_formula_sum 'C195 H173 Cl14 Dy4 N12 O17.5'
_chemical_formula_weight 4110.74
_space_group_crystal_system orthorhombic
_space_group_IT_number 19
_space_group_name_Hall 'P 2ac 2ab'
_space_group_name_H-M_alt 'P 21 21 21'
_atom_sites_solution_hydrogens mixed
_atom_sites_solution_primary dual
_audit_creation_date 2025-05-13
_audit_creation_method
;
Olex2 1.5
(compiled 2022.04.07 svn.rca3783a0 for OlexSys, GUI svn.r6498)
;
_audit_update_record
;
2026-01-04 deposited with the CCDC.	2026-03-04 downloaded from the CCDC.
;
_cell_angle_alpha 90
_cell_angle_beta 90
_cell_angle_gamma 90
_cell_formula_units_Z 4
_cell_length_a 17.7008(6)
_cell_length_b 28.3765(12)
_cell_length_c 36.0385(15)
_cell_measurement_reflns_used 9980
_cell_measurement_temperature 180.00
_cell_measurement_theta_max 24.511
_cell_measurement_theta_min 2.432
_cell_volume 18101.7(12)
_computing_cell_refinement 'SAINT V8.38A (Bruker, 2018)'
_computing_data_reduction 'SAINT V8.38A (Bruker, 2018)'
_computing_molecular_graphics 'Olex2 1.5 (Dolomanov et al., 2009)'
_computing_publication_material 'Olex2 1.5 (Dolomanov et al., 2009)'
_computing_structure_refinement 'SHELXL 2018/3 (Sheldrick, 2015)'
_computing_structure_solution 'SHELXT 2018/2 (Sheldrick, 2018)'
_diffrn_ambient_temperature 180.00
_diffrn_measured_fraction_theta_full 0.995
_diffrn_measured_fraction_theta_max 0.995
_diffrn_measurement_device_type 'CCD area detector'
_diffrn_measurement_method 'phi and omega scans'
_diffrn_radiation_monochromator graphite
_diffrn_radiation_type MoK\a
_diffrn_radiation_wavelength 0.71073
_diffrn_reflns_av_R_equivalents 0.1205
_diffrn_reflns_av_unetI/netI 0.1270
_diffrn_reflns_Laue_measured_fraction_full 0.995
_diffrn_reflns_Laue_measured_fraction_max 0.995
_diffrn_reflns_limit_h_max 19
_diffrn_reflns_limit_h_min -21
_diffrn_reflns_limit_k_max 33
_diffrn_reflns_limit_k_min -33
_diffrn_reflns_limit_l_max 42
_diffrn_reflns_limit_l_min -42
_diffrn_reflns_number 100598
_diffrn_reflns_point_group_measured_fraction_full 0.991
_diffrn_reflns_point_group_measured_fraction_max 0.991
_diffrn_reflns_theta_full 25.061
_diffrn_reflns_theta_max 25.061
_diffrn_reflns_theta_min 2.301
_diffrn_source_current 1.4
_diffrn_source_power 0.07
_diffrn_source_voltage 50.0
_exptl_absorpt_coefficient_mu 1.906
_exptl_absorpt_correction_T_max 0.7452
_exptl_absorpt_correction_T_min 0.5979
_exptl_absorpt_correction_type none
_exptl_absorpt_process_details
;
SADABS-2016/2 (Bruker,2016/2) was used for absorption correction.
wR2(int) was 0.0947 before and 0.0839 after correction.
The Ratio of minimum to maximum transmission is 0.8023.
The \l/2 correction factor is Not present.
;
_exptl_crystal_colour 'clear light colourless'
_exptl_crystal_colour_lustre clear
_exptl_crystal_colour_modifier light
_exptl_crystal_colour_primary colourless
_exptl_crystal_density_diffrn 1.508
_exptl_crystal_description block
_exptl_crystal_F_000 8276
_exptl_crystal_size_max 0.14
_exptl_crystal_size_mid 0.12
_exptl_crystal_size_min 0.1
_refine_diff_density_max 0.902
_refine_diff_density_min -0.953
_refine_diff_density_rms 0.132
_refine_ls_abs_structure_details
;
 Flack x determined using 7377 quotients [(I+)-(I-)]/[(I+)+(I-)]
 (Parsons, Flack and Wagner, Acta Cryst. B69 (2013) 249-259).
;
_refine_ls_abs_structure_Flack 0.008(6)
_refine_ls_extinction_method none
_refine_ls_goodness_of_fit_ref 1.029
_refine_ls_hydrogen_treatment constr
_refine_ls_matrix_type full
_refine_ls_number_parameters 2028
_refine_ls_number_reflns 31806
_refine_ls_number_restraints 599
_refine_ls_restrained_S_all 1.033
_refine_ls_R_factor_all 0.1018
_refine_ls_R_factor_gt 0.0611
_refine_ls_shift/su_max 0.001
_refine_ls_shift/su_mean 0.000
_refine_ls_structure_factor_coef Fsqd
_refine_ls_weighting_details 'w=1/[\s^2^(Fo^2^)+(0.0535P)^2^] where P=(Fo^2^+2Fc^2^)/3'
_refine_ls_weighting_scheme calc
_refine_ls_wR_factor_gt 0.1218
_refine_ls_wR_factor_ref 0.1421
_reflns_Friedel_coverage 0.855
_reflns_Friedel_fraction_full 0.986
_reflns_Friedel_fraction_max 0.986
_reflns_number_gt 22454
_reflns_number_total 31806
_reflns_threshold_expression 'I > 2\s(I)'
_cod_data_source_file d6cc00777e2.cif
_cod_data_source_block 123
_cod_depositor_comments 'Adding full bibliography for 7135556--7135559.cif.'
_cod_original_formula_sum 'C195 H173 Cl14 Dy4 N12 O17.50'
_cod_database_code 7135556
_shelx_shelxl_version_number 2018/3
_shelx_space_group_comment
;
The symmetry employed for this shelxl refinement is uniquely defined
by the following loop, which should always be used as a source of
symmetry information in preference to the above space-group names.
They are only intended as comments.
;
_shelx_estimated_absorpt_t_max 0.832
_shelx_estimated_absorpt_t_min 0.776
_olex2_refinement_description
;
1. Fixed Uiso
 At 1.2 times of:
  All C(H) groups, All C(H,H) groups, All N(H,H) groups
 At 1.5 times of:
  All C(H,H,H) groups
2. Restrained distances
 N5-C47 = N6-C47 = N2-C47
 1.3 with sigma of 0.02
 Cl3-C189
 1.78 with sigma of 0.02
 Cl4-C189
 1.77 with sigma of 0.02
 Cl3-C189 = Cl4-C189
 1.771 with sigma of 0.01
 Cl3-Cl4
 2.916 with sigma of 0.03
 Cl5-C95
 1.78 with sigma of 0.02
 Cl6-C95
 1.77 with sigma of 0.02
 Cl5-C95 = Cl6-C95
 1.771 with sigma of 0.01
 Cl5-Cl6
 2.916 with sigma of 0.03
 Cl3-Cl4
 2.92 with sigma of 0.04
 Cl5-Cl6
 2.92 with sigma of 0.04
 N5-C187 \\sim N5-C93 \\sim N6-C185 \\sim N6-C23
 with sigma of 0.02
3. Uiso/Uaniso restraints and constraints
C5 \\sim C22 \\sim C41 \\sim C45 \\sim C81 \\sim C91 \\sim C92 \\sim C151 \\sim
C159 \\sim C161 \\sim C163 \\sim C165 \\sim C181 \\sim C183: within 2A with
sigma of 0.01 and sigma for terminal atoms of 0.02 within 2A
N1 \\sim N7 \\sim N10 \\sim C11 \\sim C77 \\sim C139 \\sim C155 \\sim C177:
within 2A with sigma of 0.01 and sigma for terminal atoms of 0.02 within 2A
C27 \\sim C28 \\sim C37 \\sim C44 \\sim C49 \\sim C53 \\sim C67 \\sim C71 \\sim
C88 \\sim C94 \\sim C114 \\sim C133 \\sim C152 \\sim C162: within 2A with sigma
of 0.01 and sigma for terminal atoms of 0.02 within 2A
Cl3 \\sim Cl4 \\sim C189: within 2A with sigma of 0.04 and sigma for terminal
atoms of 0.08 within 2A
Cl5 \\sim Cl6 \\sim C95: within 2A with sigma of 0.04 and sigma for terminal
atoms of 0.08 within 2A
C17 \\sim C33 \\sim C57 \\sim C59 \\sim C78 \\sim C83 \\sim C103 \\sim C105
\\sim C164 \\sim C173: within 2A with sigma of 0.01 and sigma for terminal
atoms of 0.02 within 2A
C30 \\sim C66 \\sim C102 \\sim C108 \\sim C120 \\sim C126: within 2A with sigma
of 0.01 and sigma for terminal atoms of 0.02 within 2A
C12 \\sim C38 \\sim C82 \\sim C96 \\sim C150: within 2A with sigma of 0.01 and
sigma for terminal atoms of 0.02 within 2A
C2 \\sim C13 \\sim C26 \\sim C31 \\sim C39 \\sim C70 \\sim C129 \\sim C134
\\sim C169 \\sim C174: within 2A with sigma of 0.01 and sigma for terminal
atoms of 0.02 within 2A
Uanis(C159) \\sim Ueq: with sigma of 0.01 and sigma for terminal atoms of 0.02
Uanis(C183) \\sim Ueq: with sigma of 0.01 and sigma for terminal atoms of 0.02
Uanis(C41) \\sim Ueq: with sigma of 0.01 and sigma for terminal atoms of 0.02
4. Rigid body (RIGU) restrains
 N1, H1A, H1B, N7, N10, C11, H11A, H11B, H11C, C77, H77A, H77B, H77C, C139,
 C155, H15A, H15B, H15C, C177, H17A, H17B, H17C
 with sigma for 1-2 distances of 0.001 and sigma for 1-3 distances of 0.001
 N2, N5, N6, C23, C47, C93, C185, C187
 with sigma for 1-2 distances of 0.001 and sigma for 1-3 distances of 0.001
 Cl3, Cl4, C189
 with sigma for 1-2 distances of 0.004 and sigma for 1-3 distances of 0.004
 Cl5, Cl6, C95
 with sigma for 1-2 distances of 0.004 and sigma for 1-3 distances of 0.004
5.a Everything fixed:
 O1, H1, O2, H2, O3, H3, O4, H4
5.b Riding coordinates:
 C111(H11D,H11E,H11F), C185(H18A,H18B,H18C), C187(H18D,H18E,H18F)
5.c Rotating group:
 N1(H1A,H1B)
5.d Secondary CH2 refined with riding coordinates:
 C95(H95A,H95B), C157(H15D,H15E), C189(H18G,H18H)
5.e Aromatic/amide H refined with riding coordinates:
 C2(H2A), C3(H3A), C4(H4A), C7(H7), C8(H8), C15(H15), C17(H17), C18(H18),
 C21(H21), C25(H25), C27(H27), C29(H29), C31(H31), C33(H33), C36(H36), C37(H37),
  C39(H39), C45(H45), C51(H51), C52(H52), C53(H53), C55(H55), C56(H56),
 C58(H58), C59(H59), C61(H61), C62(H62), C67(H67), C68(H68), C69(H69), C71(H71),
  C74(H74), C75(H75), C79(H79), C83(H83), C85(H85), C89(H89), C91(H91),
 C99(H99), C101(H101), C102(H102), C103(H103), C104(H104), C107(H107),
 C109(H109), C110(H110), C112(H112), C113(H113), C114(H114), C115(H115),
 C117(H117), C118(H118), C119(H119), C123(H123), C125(H125), C126(H126),
 C127(H127), C129(H129), C130(H130), C131(H131), C133(H133), C134(H134),
 C135(H135), C136(H136), C138(H138), C140(H140), C141(H141), C143(H143),
 C144(H144), C146(H146), C148(H148), C151(H151), C153(H153), C154(H154),
 C156(H156), C158(H158), C159(H159), C41(H41), C162(H162), C165(H165),
 C168(H168), C169(H169), C170(H170), C171(H171), C173(H173), C175(H175),
 C178(H178), C179(H179), C180(H180), C181(H181), C182(H182), C183(H183),
 C184(H184), C186(H186), C188(H188), C190(H190)
5.f Fitted hexagon refined as free rotating group:
 C159(C5,C161,C81,C163,C41)
5.g X=CH2 refined with riding coordinates:
 N2(H2B,H2C), N3(H3B,H3C), N4(H4B,H4C)
5.h Idealised Me refined as rotating group:
 C9(H9A,H9B,H9C), C11(H11A,H11B,H11C), C23(H23A,H23B,H23C), C43(H43A,H43B,
 H43C), C65(H65A,H65B,H65C), C73(H73A,H73B,H73C), C77(H77A,H77B,H77C), C93(H93A,
 H93B,H93C), C145(H14A,H14B,H14C), C147(H14D,H14E,H14F), C149(H14G,H14H,H14I),
 C155(H15A,H15B,H15C), C177(H17A,H17B,H17C)
;
_smtbx_masks_special_details
;
A solvent mask was calculated and 780 electrons were 
found in a volume of 3320\%A^3^ in 2 voids per unit cell. 
This is consistent with the presence of 
4[CH2Cl2] per Asymmetric Unit 
which account for 672 electrons 
per unit cell.
;
_smtbx_masks_void_probe_radius 1.2
_smtbx_masks_void_truncation_radius 1.2
_olex2_submission_special_instructions 'No special instructions were received'

loop_
_space_group_symop_operation_xyz
'x, y, z'
'-x+1/2, -y, z+1/2'
'-x, y+1/2, -z+1/2'
'x+1/2, -y+1/2, -z'

loop_
_atom_site_label
_atom_site_type_symbol
_atom_site_fract_x
_atom_site_fract_y
_atom_site_fract_z
_atom_site_U_iso_or_equiv
_atom_site_adp_type
_atom_site_occupancy
_atom_site_site_symmetry_order
_atom_site_calc_flag
_atom_site_refinement_flags_posn
_atom_site_refinement_flags_adp
_atom_site_refinement_flags_occupancy
_atom_site_disorder_assembly
_atom_site_disorder_group
Dy1 Dy 0.46706(4) 0.43655(3) 0.40469(2) 0.03463(18) Uani 1 1 d . . . . .
Dy2 Dy 0.62982(4) 0.40914(2) 0.34107(2) 0.03224(18) Uani 1 1 d . . . . .
Dy3 Dy 0.55421(4) 0.53374(2) 0.34811(2) 0.03219(18) Uani 1 1 d . . . . .
Dy4 Dy 0.65978(4) 0.48225(2) 0.42867(2) 0.03214(18) Uani 1 1 d . . . . .
Cl1 Cl 0.8758(5) 0.8050(3) 0.4690(2) 0.121(3) Uani 1 1 d . . . . .
Cl2 Cl 0.9141(6) 0.7953(4) 0.3932(2) 0.156(4) Uani 1 1 d . . . . .
Cl3 Cl 1.0001(7) 0.5882(5) 0.5548(3) 0.196(5) Uani 1 1 d D U . . .
Cl4 Cl 0.9965(6) 0.4887(4) 0.5631(4) 0.224(6) Uani 1 1 d D U . . .
Cl5 Cl 0.8810(10) 0.7060(5) 0.2716(3) 0.283(9) Uani 1 1 d D U . . .
Cl6 Cl 0.9874(8) 0.7706(5) 0.2994(3) 0.231(6) Uani 1 1 d D U . . .
O1 O 0.596440 0.413830 0.405350 0.033 Uani 1 1 d . . . . .
H1 H 0.605800 0.385740 0.418320 0.050 Uiso 1 1 d . . . . .
O2 O 0.537930 0.506960 0.409700 0.031 Uani 1 1 d . . . . .
H2 H 0.513680 0.528650 0.423130 0.050 Uiso 1 1 d . . . . .
O3 O 0.514580 0.453220 0.344040 0.036 Uani 1 1 d . . . . .
H3 H 0.482220 0.448330 0.323540 0.050 Uiso 1 1 d . . . . .
O4 O 0.663130 0.486590 0.361840 0.027 Uani 1 1 d . . . . .
H4 H 0.707730 0.499060 0.351480 0.050 Uiso 1 1 d . . . . .
O5 O 0.3635(7) 0.4688(4) 0.3864(3) 0.058(3) Uani 1 1 d . . . . .
O6 O 0.4498(6) 0.4401(4) 0.4640(3) 0.045(3) Uani 1 1 d . . . . .
O7 O 0.4396(6) 0.3620(4) 0.3987(3) 0.046(3) Uani 1 1 d . . . . .
O8 O 0.6665(6) 0.4266(3) 0.2853(3) 0.040(3) Uani 1 1 d . . . . .
O9 O 0.5620(7) 0.3478(4) 0.3269(3) 0.049(3) Uani 1 1 d . . . . .
O10 O 0.7351(6) 0.3712(3) 0.3569(3) 0.037(3) Uani 1 1 d . . . . .
O11 O 0.6261(6) 0.5941(3) 0.3566(3) 0.037(2) Uani 1 1 d . . . . .
O12 O 0.4409(6) 0.5651(4) 0.3536(3) 0.047(3) Uani 1 1 d . . . . .
O13 O 0.5562(6) 0.5329(4) 0.2878(3) 0.044(3) Uani 1 1 d . . . . .
O14 O 0.6352(6) 0.4595(3) 0.4835(3) 0.040(3) Uani 1 1 d . . . . .
O15 O 0.6767(5) 0.5547(3) 0.4385(3) 0.038(3) Uani 1 1 d . . . . .
O16 O 0.7769(6) 0.4562(4) 0.4277(3) 0.041(3) Uani 1 1 d . . . . .
N1 N 0.2884(11) 0.3595(9) 0.3966(6) 0.121(7) Uani 1 1 d . U . . .
H1A H 0.273538 0.368298 0.372820 0.145 Uiso 1 1 d R U . . .
H1B H 0.324081 0.380118 0.405321 0.145 Uiso 1 1 d R U . . .
N2 N 0.7988(9) 0.3479(6) 0.2887(4) 0.075(5) Uani 1 1 d D . . . .
H2B H 0.823759 0.373631 0.282654 0.090 Uiso 1 1 calc R U . . .
H2C H 0.780617 0.344668 0.311284 0.090 Uiso 1 1 calc R U . . .
N3 N 0.4898(10) 0.6303(6) 0.2990(4) 0.072(5) Uani 1 1 d . . . . .
H3B H 0.447372 0.620499 0.309091 0.086 Uiso 1 1 calc R U . . .
H3C H 0.517514 0.610671 0.285811 0.086 Uiso 1 1 calc R U . . .
N4 N 0.8269(8) 0.4459(5) 0.5037(4) 0.052(4) Uani 1 1 d . . . . .
H4B H 0.832797 0.456468 0.480906 0.062 Uiso 1 1 calc R U . . .
H4C H 0.833455 0.415830 0.508560 0.062 Uiso 1 1 calc R U . . .
N5 N 0.8186(14) 0.3234(8) 0.2315(5) 0.128(8) Uani 1 1 d D . . . .
N6 N 0.7897(11) 0.2709(7) 0.2813(5) 0.104(6) Uani 1 1 d D . . . .
N7 N 0.1616(12) 0.3612(9) 0.4118(6) 0.106(5) Uani 1 1 d . U . . .
N8 N 0.4691(11) 0.7016(6) 0.3230(5) 0.076(5) Uani 1 1 d . . . . .
N9 N 0.5761(10) 0.6887(6) 0.2865(4) 0.064(5) Uani 1 1 d . . . . .
N10 N 0.2556(11) 0.3438(10) 0.4566(6) 0.123(5) Uani 1 1 d . U . . .
N11 N 0.8009(9) 0.4576(5) 0.5644(4) 0.055(4) Uani 1 1 d . . . . .
N12 N 0.7988(9) 0.5195(6) 0.5225(4) 0.060(4) Uani 1 1 d . . . . .
C1 C 0.8271(8) 0.4546(5) 0.4002(4) 0.033(4) Uani 1 1 d . . . . .
C2 C 0.9357(10) 0.6290(6) 0.3693(6) 0.059(4) Uani 1 1 d . U . . .
H2A H 0.966842 0.622147 0.348556 0.071 Uiso 1 1 calc R U . . .
C3 C 0.5384(12) 0.2243(7) 0.3107(5) 0.067(6) Uani 1 1 d . . . . .
H3A H 0.510824 0.251343 0.303084 0.080 Uiso 1 1 calc R U . . .
C4 C 0.7754(8) 0.4725(6) 0.2794(4) 0.039(4) Uani 1 1 d . . . . .
H4A H 0.800320 0.451913 0.296197 0.046 Uiso 1 1 calc R U . . .
C6 C 0.9119(8) 0.4085(5) 0.3588(4) 0.032(3) Uani 1 1 d . . . . .
C7 C 0.5994(11) 0.6330(6) 0.1538(5) 0.056(5) Uani 1 1 d . . . . .
H7 H 0.577107 0.655577 0.137720 0.067 Uiso 1 1 calc R U . . .
C8 C 0.7173(8) 0.3126(5) 0.4026(4) 0.037(4) Uani 1 1 d . . . . .
H8 H 0.673408 0.301247 0.390282 0.045 Uiso 1 1 calc R U . . .
C9 C 0.4997(12) 0.7381(8) 0.3485(6) 0.093(8) Uani 1 1 d . . . . .
H9A H 0.554214 0.741374 0.344462 0.139 Uiso 1 1 calc R U . . .
H9B H 0.490474 0.728575 0.374299 0.139 Uiso 1 1 calc R U . . .
H9C H 0.474750 0.768255 0.343703 0.139 Uiso 1 1 calc R U . . .
C10 C 0.4750(11) 0.3216(6) 0.4030(4) 0.049(5) Uani 1 1 d . . . . .
C11 C 0.3357(13) 0.3330(11) 0.4685(7) 0.123(8) Uani 1 1 d . U . . .
H11A H 0.356623 0.308259 0.452562 0.184 Uiso 1 1 calc R U . . .
H11B H 0.335688 0.322278 0.494328 0.184 Uiso 1 1 calc R U . . .
H11C H 0.366637 0.361526 0.466296 0.184 Uiso 1 1 calc R U . . .
C12 C 0.6996(9) 0.6031(5) 0.3611(5) 0.037(4) Uani 1 1 d . U . . .
C13 C 0.9232(10) 0.6570(6) 0.4327(6) 0.065(4) Uani 1 1 d . U . . .
C14 C 0.5310(9) 0.2496(5) 0.3777(4) 0.037(4) Uani 1 1 d . . . . .
C15 C 0.8263(10) 0.2849(6) 0.4876(4) 0.049(5) Uani 1 1 d . . . . .
H15 H 0.798280 0.258331 0.495901 0.059 Uiso 1 1 calc R U . . .
C16 C 0.8479(10) 0.3478(5) 0.4407(4) 0.042(4) Uani 1 1 d . . . . .
C17 C 0.1580(11) 0.5248(8) 0.3938(6) 0.091(5) Uani 1 1 d . U . . .
H17 H 0.183258 0.512857 0.372466 0.109 Uiso 1 1 calc R U . . .
C18 C 0.4615(10) 0.3576(5) 0.2845(4) 0.039(4) Uani 1 1 d . . . . .
H18 H 0.491329 0.378184 0.269703 0.047 Uiso 1 1 calc R U . . .
C19 C 0.7069(12) 0.6078(6) 0.1920(5) 0.059(5) Uani 1 1 d . . . . .
C20 C 0.8224(9) 0.3683(6) 0.4060(4) 0.042(4) Uani 1 1 d . . . . .
C21 C 0.2819(12) 0.2207(6) 0.4038(6) 0.063(6) Uani 1 1 d . . . . .
H21 H 0.295322 0.206927 0.426896 0.075 Uiso 1 1 calc R U . . .
C22 C 0.3249(8) 0.4814(6) 0.3558(4) 0.040(3) Uani 1 1 d . U . . .
C23 C 0.7295(18) 0.2675(10) 0.3101(9) 0.160(14) Uani 1 1 d D . . . .
H23A H 0.708954 0.235463 0.310428 0.241 Uiso 1 1 calc R U . . .
H23B H 0.688977 0.289918 0.304336 0.241 Uiso 1 1 calc R U . . .
H23C H 0.750931 0.274996 0.334467 0.241 Uiso 1 1 calc R U . . .
C24 C 0.9437(8) 0.3657(5) 0.3435(4) 0.034(3) Uani 1 1 d . . . . .
C25 C 0.4856(13) 0.3817(7) 0.1605(5) 0.066(6) Uani 1 1 d . . . . .
H25 H 0.462753 0.358230 0.145430 0.079 Uiso 1 1 calc R U . . .
C26 C 0.8429(9) 0.6487(5) 0.4323(5) 0.047(3) Uani 1 1 d . U . . .
C27 C 0.3964(11) 0.4023(8) 0.5623(6) 0.073(4) Uani 1 1 d . U . . .
H27 H 0.404741 0.432892 0.552365 0.088 Uiso 1 1 calc R U . . .
C28 C 0.5199(10) 0.3735(6) 0.5345(4) 0.043(3) Uani 1 1 d . U . . .
C29 C 1.0261(15) 0.3923(8) 0.5104(6) 0.092(8) Uani 1 1 d . . . . .
H29 H 1.060469 0.404129 0.528427 0.111 Uiso 1 1 calc R U . . .
C30 C 0.5821(9) 0.4816(5) 0.2382(4) 0.041(3) Uani 1 1 d . U . . .
C31 C 0.9617(11) 0.6711(7) 0.4643(7) 0.071(5) Uani 1 1 d . U . . .
H31 H 1.015033 0.674879 0.463993 0.086 Uiso 1 1 calc R U . . .
C32 C 0.4486(9) 0.3068(5) 0.3383(4) 0.036(4) Uani 1 1 d . . . . .
C33 C 0.1827(11) 0.6060(7) 0.4737(6) 0.073(4) Uani 1 1 d . U . . .
H33 H 0.155224 0.615525 0.495033 0.087 Uiso 1 1 calc R U . . .
C34 C 0.4855(9) 0.2903(5) 0.3732(4) 0.037(4) Uani 1 1 d . . . . .
C35 C 0.5954(10) 0.1755(6) 0.3566(5) 0.051(5) Uani 1 1 d . . . . .
C36 C 0.7419(9) 0.2911(5) 0.4345(5) 0.040(4) Uani 1 1 d . . . . .
H36 H 0.714936 0.264910 0.444218 0.048 Uiso 1 1 calc R U . . .
C37 C 0.3134(12) 0.3467(9) 0.5950(7) 0.088(5) Uani 1 1 d . U . . .
H37 H 0.266640 0.340568 0.606948 0.106 Uiso 1 1 calc R U . . .
C38 C 0.6402(8) 0.6818(5) 0.4271(5) 0.039(3) Uani 1 1 d . U . . .
C39 C 0.8419(12) 0.6742(6) 0.4952(6) 0.069(4) Uani 1 1 d . U . . .
H39 H 0.814291 0.681814 0.516994 0.083 Uiso 1 1 calc R U . . .
C40 C 0.4919(10) 0.3386(5) 0.3167(5) 0.043(4) Uani 1 1 d . . . . .
C42 C 0.6000(10) 0.4242(6) 0.1818(4) 0.045(4) Uani 1 1 d . . . . .
C43 C 0.7363(13) 0.5484(7) 0.5388(6) 0.097(9) Uani 1 1 d . . . . .
H43A H 0.757605 0.576446 0.550732 0.145 Uiso 1 1 calc R U . . .
H43B H 0.708861 0.529656 0.557165 0.145 Uiso 1 1 calc R U . . .
H43C H 0.701584 0.558130 0.519001 0.145 Uiso 1 1 calc R U . . .
C44 C 0.5433(9) 0.4181(5) 0.5207(4) 0.036(3) Uani 1 1 d . U . . .
C45 C 0.0950(18) 0.6251(11) 0.2900(9) 0.130(6) Uani 1 1 d . U . . .
H45 H 0.051660 0.625255 0.274445 0.156 Uiso 1 1 calc R U . . .
C46 C 0.8561(8) 0.4107(5) 0.3876(4) 0.038(4) Uani 1 1 d . . . . .
C47 C 0.7892(17) 0.3155(8) 0.2648(6) 0.113(7) Uani 1 1 d D . . . .
C48 C 0.3199(9) 0.5608(6) 0.3823(5) 0.046(4) Uani 1 1 d . . . . .
C49 C 0.4490(10) 0.3668(7) 0.5548(5) 0.055(4) Uani 1 1 d . U . . .
C50 C 0.6593(9) 0.7234(5) 0.4071(4) 0.039(4) Uani 1 1 d . . . . .
C51 C 0.4303(10) 0.5502(6) 0.5120(5) 0.053(5) Uani 1 1 d . . . . .
H51 H 0.406178 0.579769 0.508298 0.063 Uiso 1 1 calc R U . . .
C52 C 0.7001(9) 0.7241(6) 0.3718(4) 0.042(4) Uani 1 1 d . . . . .
H52 H 0.713916 0.694727 0.361163 0.050 Uiso 1 1 calc R U . . .
C53 C 0.5414(11) 0.2874(6) 0.5430(5) 0.057(4) Uani 1 1 d . U . . .
H53 H 0.572631 0.260935 0.538083 0.068 Uiso 1 1 calc R U . . .
C54 C 0.8060(10) 0.3074(6) 0.4528(5) 0.045(4) Uani 1 1 d . . . . .
C55 C 0.6076(14) 0.3676(7) 0.1313(5) 0.066(6) Uani 1 1 d . . . . .
H55 H 0.583830 0.346394 0.114607 0.079 Uiso 1 1 calc R U . . .
C56 C 0.5452(12) 0.2688(6) 0.4436(5) 0.059(5) Uani 1 1 d . . . . .
H56 H 0.563327 0.260636 0.467534 0.071 Uiso 1 1 calc R U . . .
C57 C 0.1486(11) 0.5745(7) 0.4471(6) 0.068(4) Uani 1 1 d . U . . .
C58 C 0.9323(9) 0.3196(5) 0.3579(5) 0.046(4) Uani 1 1 d . . . . .
H58 H 0.904875 0.316400 0.380398 0.055 Uiso 1 1 calc R U . . .
C59 C 0.2551(10) 0.6221(7) 0.4680(5) 0.060(4) Uani 1 1 d . U . . .
H59 H 0.275846 0.644694 0.484632 0.072 Uiso 1 1 calc R U . . .
C60 C 0.3716(10) 0.2964(5) 0.3283(4) 0.039(4) Uani 1 1 d . . . . .
C61 C 0.1937(10) 0.2364(7) 0.3570(5) 0.055(5) Uani 1 1 d . . . . .
H61 H 0.143981 0.232759 0.347504 0.066 Uiso 1 1 calc R U . . .
C62 C 0.5061(10) 0.3106(6) 0.4388(5) 0.053(5) Uani 1 1 d . . . . .
H62 H 0.499981 0.331754 0.459003 0.064 Uiso 1 1 calc R U . . .
C63 C 0.5115(12) 0.6735(7) 0.3034(6) 0.058(5) Uani 1 1 d . . . . .
C64 C 0.6988(10) 0.5337(5) 0.2284(4) 0.040(4) Uani 1 1 d . . . . .
C65 C 0.3898(11) 0.6907(7) 0.3307(6) 0.078(7) Uani 1 1 d . . . . .
H65A H 0.367827 0.674194 0.309407 0.117 Uiso 1 1 calc R U . . .
H65B H 0.361933 0.720020 0.335126 0.117 Uiso 1 1 calc R U . . .
H65C H 0.386493 0.670582 0.352763 0.117 Uiso 1 1 calc R U . . .
C66 C 0.5293(10) 0.5022(5) 0.2620(5) 0.044(4) Uani 1 1 d . U . . .
C67 C 0.3635(11) 0.3111(8) 0.5881(6) 0.076(5) Uani 1 1 d . U . . .
H67 H 0.352881 0.280443 0.597373 0.091 Uiso 1 1 calc R U . . .
C68 C 0.3746(10) 0.6230(6) 0.4354(5) 0.049(4) Uani 1 1 d . . . . .
H68 H 0.393688 0.644493 0.453298 0.059 Uiso 1 1 calc R U . . .
C69 C 0.6278(13) 0.4494(8) 0.6292(6) 0.090(8) Uani 1 1 d . . . . .
H69 H 0.651261 0.420794 0.636496 0.108 Uiso 1 1 calc R U . . .
C70 C 0.8080(9) 0.6311(5) 0.3977(5) 0.042(3) Uani 1 1 d . U . . .
C71 C 0.3334(12) 0.3945(8) 0.5834(6) 0.085(5) Uani 1 1 d . U . . .
H71 H 0.302447 0.420321 0.590671 0.102 Uiso 1 1 calc R U . . .
C72 C 0.3431(10) 0.3169(5) 0.2941(4) 0.039(4) Uani 1 1 d . . . . .
C73 C 0.8119(13) 0.4880(8) 0.5967(6) 0.089(7) Uani 1 1 d . . . . .
H73A H 0.853712 0.509778 0.591985 0.134 Uiso 1 1 calc R U . . .
H73B H 0.823633 0.468533 0.618423 0.134 Uiso 1 1 calc R U . . .
H73C H 0.765567 0.505964 0.601397 0.134 Uiso 1 1 calc R U . . .
C74 C 0.8134(10) 0.5115(6) 0.2649(4) 0.045(4) Uani 1 1 d . . . . .
H74 H 0.864678 0.517472 0.271085 0.053 Uiso 1 1 calc R U . . .
C75 C 0.8820(10) 0.3003(6) 0.5077(5) 0.051(5) Uani 1 1 d . . . . .
H75 H 0.893892 0.284629 0.530259 0.062 Uiso 1 1 calc R U . . .
C76 C 0.5518(9) 0.2174(5) 0.3475(5) 0.044(4) Uani 1 1 d . . . . .
C77 C 0.1117(13) 0.3253(10) 0.4244(7) 0.110(7) Uani 1 1 d . U . . .
H77A H 0.100213 0.303849 0.403817 0.165 Uiso 1 1 calc R U . . .
H77B H 0.064772 0.339673 0.433368 0.165 Uiso 1 1 calc R U . . .
H77C H 0.135605 0.307643 0.444570 0.165 Uiso 1 1 calc R U . . .
C78 C 0.2983(9) 0.6060(5) 0.4386(4) 0.039(3) Uani 1 1 d . U . . .
C79 C 0.6062(15) 0.1528(8) 0.2923(8) 0.097(9) Uani 1 1 d . . . . .
H79 H 0.623860 0.132200 0.273426 0.116 Uiso 1 1 calc R U . . .
C80 C 0.5038(9) 0.4643(6) 0.5227(5) 0.043(4) Uani 1 1 d . . . . .
C82 C 0.6694(7) 0.6362(5) 0.4217(4) 0.028(3) Uani 1 1 d . U . . .
C83 C 0.0834(12) 0.5097(9) 0.4021(7) 0.099(5) Uani 1 1 d . U . . .
H83 H 0.062426 0.484267 0.388348 0.118 Uiso 1 1 calc R U . . .
C84 C 0.5530(9) 0.4930(5) 0.5844(4) 0.040(4) Uani 1 1 d . . . . .
C85 C 0.6202(13) 0.1454(7) 0.3288(7) 0.079(7) Uani 1 1 d . . . . .
H85 H 0.648463 0.118337 0.335737 0.095 Uiso 1 1 calc R U . . .
C86 C 0.5901(9) 0.6879(6) 0.4579(5) 0.048(4) Uani 1 1 d . . . . .
C87 C 0.7571(8) 0.3513(5) 0.3881(4) 0.029(3) Uani 1 1 d . . . . .
C88 C 0.5669(10) 0.3339(6) 0.5296(4) 0.045(3) Uani 1 1 d . U . . .
C89 C 0.2692(10) 0.3104(7) 0.2820(6) 0.059(5) Uani 1 1 d . . . . .
H89 H 0.252730 0.324743 0.259581 0.071 Uiso 1 1 calc R U . . .
C90 C 0.6616(9) 0.4925(5) 0.2443(4) 0.040(4) Uani 1 1 d . . . . .
C91 C 0.1872(15) 0.6642(9) 0.3352(8) 0.114(6) Uani 1 1 d . U . . .
H91 H 0.203516 0.691412 0.348403 0.137 Uiso 1 1 calc R U . . .
C92 C 0.2979(9) 0.5273(6) 0.3516(5) 0.046(4) Uani 1 1 d . U . . .
C93 C 0.7965(15) 0.2944(9) 0.1993(6) 0.107(8) Uani 1 1 d D . . . .
H93A H 0.776792 0.314767 0.179655 0.160 Uiso 1 1 calc R U . . .
H93B H 0.757361 0.271915 0.206902 0.160 Uiso 1 1 calc R U . . .
H93C H 0.840658 0.277133 0.190133 0.160 Uiso 1 1 calc R U . . .
C94 C 0.6127(9) 0.4196(5) 0.4994(4) 0.036(3) Uani 1 1 d . U . . .
C95 C 0.9217(19) 0.7270(12) 0.3128(5) 0.189(17) Uani 1 1 d D U . . .
H95A H 0.947387 0.701172 0.326219 0.227 Uiso 1 1 calc R U . . .
H95B H 0.882527 0.740709 0.329169 0.227 Uiso 1 1 calc R U . . .
C96 C 0.7288(7) 0.6248(5) 0.3926(4) 0.029(3) Uani 1 1 d . U . . .
C97 C 0.6352(10) 0.7683(6) 0.4194(5) 0.053(5) Uani 1 1 d . . . . .
C98 C 0.7010(9) 0.4638(5) 0.2690(4) 0.037(4) Uani 1 1 d . . . . .
C99 C 0.5664(12) 0.6491(7) 0.4793(5) 0.063(5) Uani 1 1 d . . . . .
H99 H 0.531147 0.653836 0.498854 0.075 Uiso 1 1 calc R U . . .
C100 C 0.5586(10) 0.2381(5) 0.4138(5) 0.049(5) Uani 1 1 d . . . . .
C101 C 0.5632(14) 0.1938(8) 0.2846(6) 0.082(7) Uani 1 1 d . . . . .
H101 H 0.550986 0.200160 0.259385 0.099 Uiso 1 1 calc R U . . .
C102 C 0.4243(9) 0.4650(6) 0.2338(4) 0.047(4) Uani 1 1 d . U . . .
H102 H 0.371164 0.461690 0.231158 0.056 Uiso 1 1 calc R U . . .
C103 C 0.0716(12) 0.5614(8) 0.4515(6) 0.079(5) Uani 1 1 d . U . . .
H103 H 0.041488 0.574832 0.470540 0.095 Uiso 1 1 calc R U . . .
C104 C 0.6840(17) 0.3751(7) 0.1287(6) 0.084(8) Uani 1 1 d . . . . .
H104 H 0.713212 0.356692 0.111967 0.100 Uiso 1 1 calc R U . . .
C105 C 0.1945(9) 0.5573(6) 0.4171(5) 0.055(4) Uani 1 1 d . U . . .
C106 C 0.5108(10) 0.4990(6) 0.5495(4) 0.044(4) Uani 1 1 d . . . . .
C107 C 0.4208(9) 0.5151(6) 0.4864(5) 0.046(4) Uani 1 1 d . . . . .
H107 H 0.389326 0.520156 0.465396 0.055 Uiso 1 1 calc R U . . .
C108 C 0.5536(10) 0.4484(5) 0.2106(4) 0.040(3) Uani 1 1 d . U . . .
C109 C 0.2090(10) 0.2151(8) 0.3904(6) 0.065(6) Uani 1 1 d . . . . .
H109 H 0.171870 0.197611 0.403501 0.078 Uiso 1 1 calc R U . . .
C110 C 0.3889(10) 0.3472(6) 0.2735(5) 0.052(5) Uani 1 1 d . . . . .
H110 H 0.369575 0.361022 0.251451 0.062 Uiso 1 1 calc R U . . .
C111 C 0.7958(12) 0.4080(6) 0.5717(5) 0.072(6) Uani 1 1 d . . . . .
H11D H 0.785007 0.402936 0.598072 0.108 Uiso 1 1 d R U . . .
H11E H 0.843857 0.392766 0.565332 0.108 Uiso 1 1 d R U . . .
H11F H 0.755197 0.394256 0.556722 0.108 Uiso 1 1 d R U . . .
C112 C 0.6742(12) 0.4323(6) 0.1762(5) 0.058(5) Uani 1 1 d . . . . .
H112 H 0.697694 0.455647 0.191201 0.070 Uiso 1 1 calc R U . . .
C113 C 1.0025(10) 0.2841(7) 0.3084(5) 0.058(5) Uani 1 1 d . . . . .
H113 H 1.020858 0.256613 0.296384 0.070 Uiso 1 1 calc R U . . .
C114 C 0.6565(10) 0.3790(5) 0.4963(4) 0.040(3) Uani 1 1 d . U . . .
H114 H 0.703080 0.380705 0.483322 0.049 Uiso 1 1 calc R U . . .
C115 C 0.4803(11) 0.5808(7) 0.5704(5) 0.067(6) Uani 1 1 d . . . . .
H115 H 0.455101 0.609606 0.565403 0.080 Uiso 1 1 calc R U . . .
C116 C 0.4576(8) 0.4715(5) 0.4911(4) 0.037(4) Uani 1 1 d . . . . .
C117 C 0.4434(12) 0.4060(6) 0.1838(5) 0.061(5) Uani 1 1 d . . . . .
H117 H 0.390325 0.400982 0.182979 0.073 Uiso 1 1 calc R U . . .
C118 C 0.5947(12) 0.5599(8) 0.1867(5) 0.065(6) Uani 1 1 d . . . . .
H118 H 0.568248 0.531383 0.191390 0.078 Uiso 1 1 calc R U . . .
C119 C 0.5665(11) 0.7331(7) 0.4694(6) 0.074(6) Uani 1 1 d . . . . .
H119 H 0.535095 0.736218 0.490598 0.089 Uiso 1 1 calc R U . . .
C120 C 0.4718(9) 0.4396(6) 0.2104(4) 0.043(3) Uani 1 1 d . U . . .
C121 C 0.9240(11) 0.3386(7) 0.4971(5) 0.054(5) Uani 1 1 d . . . . .
C122 C 0.4756(9) 0.5431(6) 0.5441(4) 0.041(4) Uani 1 1 d . . . . .
C123 C 1.0221(12) 0.4154(8) 0.4749(5) 0.073(6) Uani 1 1 d . . . . .
H123 H 1.057025 0.439046 0.467507 0.088 Uiso 1 1 calc R U . . .
C124 C 0.9346(8) 0.4528(6) 0.3433(5) 0.045(4) Uani 1 1 d . . . . .
C125 C 0.6161(11) 0.1652(7) 0.3939(5) 0.060(5) Uani 1 1 d . . . . .
H125 H 0.641492 0.136664 0.399636 0.072 Uiso 1 1 calc R U . . .
C126 C 0.4516(10) 0.4944(6) 0.2602(5) 0.048(4) Uani 1 1 d . U . . .
H126 H 0.418371 0.509327 0.277290 0.058 Uiso 1 1 calc R U . . .
C127 C 1.0117(10) 0.4126(8) 0.2973(5) 0.066(6) Uani 1 1 d . . . . .
H127 H 1.045156 0.413630 0.276647 0.079 Uiso 1 1 calc R U . . .
C128 C 0.3927(9) 0.5774(5) 0.3809(4) 0.041(4) Uani 1 1 d . . . . .
C129 C 0.9676(10) 0.6456(6) 0.4003(6) 0.065(4) Uani 1 1 d . U . . .
H129 H 1.020762 0.650007 0.400990 0.079 Uiso 1 1 calc R U . . .
C130 C 0.8256(10) 0.6034(6) 0.3345(5) 0.047(4) Uani 1 1 d . . . . .
H130 H 0.858280 0.597524 0.314064 0.057 Uiso 1 1 calc R U . . .
C131 C 0.6963(10) 0.8070(6) 0.3644(6) 0.065(6) Uani 1 1 d . . . . .
H131 H 0.705927 0.834244 0.349744 0.078 Uiso 1 1 calc R U . . .
C132 C 0.8084(10) 0.4749(6) 0.5301(5) 0.051(5) Uani 1 1 d . . . . .
C133 C 0.4767(11) 0.2803(7) 0.5617(5) 0.062(4) Uani 1 1 d . U . . .
H133 H 0.463982 0.249663 0.570296 0.074 Uiso 1 1 calc R U . . .
C134 C 0.8040(10) 0.6587(6) 0.4645(5) 0.051(4) Uani 1 1 d . U . . .
H134 H 0.750733 0.654675 0.465351 0.062 Uiso 1 1 calc R U . . .
C135 C 0.6563(11) 0.8096(6) 0.3998(7) 0.073(6) Uani 1 1 d . . . . .
H135 H 0.644228 0.839563 0.409944 0.088 Uiso 1 1 calc R U . . .
C136 C 0.6729(13) 0.6402(6) 0.1686(5) 0.061(6) Uani 1 1 d . . . . .
H136 H 0.699666 0.668032 0.162209 0.073 Uiso 1 1 calc R U . . .
C137 C 0.5560(12) 0.5319(7) 0.6097(5) 0.065(6) Uani 1 1 d . . . . .
C138 C 0.7191(10) 0.7631(6) 0.3536(5) 0.055(5) Uani 1 1 d . . . . .
H138 H 0.749778 0.760216 0.332054 0.066 Uiso 1 1 calc R U . . .
C139 C 0.2346(15) 0.3558(12) 0.4231(8) 0.118(5) Uani 1 1 d . U . . .
C140 C 0.5927(8) 0.6061(6) 0.4727(5) 0.040(4) Uani 1 1 d . . . . .
H140 H 0.575766 0.580509 0.487482 0.048 Uiso 1 1 calc R U . . .
C141 C 0.5182(13) 0.5764(6) 0.6009(5) 0.072(6) Uani 1 1 d . . . . .
H141 H 0.521461 0.602112 0.617665 0.086 Uiso 1 1 calc R U . . .
C142 C 0.6640(10) 0.5671(5) 0.2032(4) 0.044(4) Uani 1 1 d . . . . .
C143 C 0.6292(13) 0.4875(8) 0.6526(6) 0.091(8) Uani 1 1 d . . . . .
H143 H 0.656184 0.485361 0.675282 0.109 Uiso 1 1 calc R U . . .
C144 C 0.9630(11) 0.4004(6) 0.4521(5) 0.054(5) Uani 1 1 d . . . . .
H144 H 0.956037 0.415411 0.428785 0.065 Uiso 1 1 calc R U . . .
C145 C 0.5855(13) 0.7402(8) 0.2746(6) 0.091(8) Uani 1 1 d . . . . .
H14A H 0.536044 0.755636 0.274205 0.136 Uiso 1 1 calc R U . . .
H14B H 0.607990 0.741398 0.249760 0.136 Uiso 1 1 calc R U . . .
H14C H 0.618652 0.756419 0.292241 0.136 Uiso 1 1 calc R U . . .
C146 C 0.9068(8) 0.4963(6) 0.3561(5) 0.044(4) Uani 1 1 d . . . . .
H146 H 0.923194 0.524987 0.345212 0.053 Uiso 1 1 calc R U . . .
C147 C 0.6320(16) 0.6589(8) 0.2706(6) 0.105(9) Uani 1 1 d . . . . .
H14D H 0.636977 0.630243 0.285571 0.158 Uiso 1 1 calc R U . . .
H14E H 0.680477 0.675500 0.269899 0.158 Uiso 1 1 calc R U . . .
H14F H 0.616984 0.650345 0.245260 0.158 Uiso 1 1 calc R U . . .
C148 C 0.8122(10) 0.5841(6) 0.2290(5) 0.052(5) Uani 1 1 d . . . . .
H148 H 0.862167 0.589653 0.237512 0.063 Uiso 1 1 calc R U . . .
C149 C 0.8384(12) 0.5402(7) 0.4921(5) 0.070(6) Uani 1 1 d . . . . .
H14G H 0.804104 0.543431 0.470939 0.105 Uiso 1 1 calc R U . . .
H14H H 0.880999 0.519961 0.485221 0.105 Uiso 1 1 calc R U . . .
H14I H 0.857202 0.571301 0.499403 0.105 Uiso 1 1 calc R U . . .
C150 C 0.6458(7) 0.5979(5) 0.4439(4) 0.034(3) Uani 1 1 d . U . . .
C151 C 0.2701(12) 0.4569(7) 0.3007(6) 0.076(5) Uani 1 1 d . U . . .
H151 H 0.261404 0.433719 0.282173 0.091 Uiso 1 1 calc R U . . .
C152 C 0.4282(10) 0.3182(7) 0.5683(5) 0.059(4) Uani 1 1 d . U . . .
C153 C 0.5885(12) 0.7732(7) 0.4501(6) 0.071(6) Uani 1 1 d . . . . .
H153 H 0.571988 0.803462 0.457822 0.086 Uiso 1 1 calc R U . . .
C154 C 0.5624(11) 0.5936(7) 0.1632(6) 0.076(7) Uani 1 1 d . . . . .
H154 H 0.512982 0.588429 0.153771 0.091 Uiso 1 1 calc R U . . .
C155 C 0.1374(14) 0.3817(10) 0.3775(7) 0.111(7) Uani 1 1 d . U . . .
H15A H 0.159477 0.413158 0.374908 0.166 Uiso 1 1 calc R U . . .
H15B H 0.082197 0.384043 0.377275 0.166 Uiso 1 1 calc R U . . .
H15C H 0.154070 0.361753 0.356837 0.166 Uiso 1 1 calc R U . . .
C156 C 0.3331(10) 0.2450(5) 0.3850(4) 0.039(4) Uani 1 1 d . . . . .
H156 H 0.382664 0.246807 0.395054 0.047 Uiso 1 1 calc R U . . .
C157 C 0.8562(13) 0.7774(7) 0.4285(6) 0.081(7) Uani 1 1 d . . . . .
H15D H 0.803021 0.783819 0.421573 0.097 Uiso 1 1 calc R U . . .
H15E H 0.861628 0.742958 0.431989 0.097 Uiso 1 1 calc R U . . .
C158 C 0.4186(10) 0.6087(6) 0.4077(5) 0.049(4) Uani 1 1 d . . . . .
H158 H 0.468850 0.620257 0.406139 0.058 Uiso 1 1 calc R U . . .
C159 C 0.1757(10) 0.5051(5) 0.2725(4) 0.118(6) Uani 1 1 d G U . . .
H159 H 0.163735 0.479197 0.256856 0.142 Uiso 1 1 calc R U . . .
C5 C 0.2366(9) 0.5023(4) 0.2967(5) 0.093(5) Uani 1 1 d G U . . .
C161 C 0.2542(8) 0.5402(5) 0.3195(4) 0.085(4) Uani 1 1 d G U . . .
C81 C 0.2108(10) 0.5810(5) 0.3181(4) 0.097(5) Uani 1 1 d G U . . .
C163 C 0.1498(9) 0.5839(5) 0.2939(5) 0.118(5) Uani 1 1 d G U . . .
C41 C 0.1323(8) 0.5459(7) 0.2710(4) 0.124(6) Uani 1 1 d G U . . .
H41 H 0.090658 0.547851 0.254491 0.148 Uiso 1 1 calc R U . . .
C160 C 0.3189(8) 0.2690(5) 0.3502(5) 0.042(4) Uani 1 1 d . . . . .
C162 C 0.6353(9) 0.3370(5) 0.5112(4) 0.043(3) Uani 1 1 d . U . . .
H162 H 0.667015 0.310086 0.508909 0.051 Uiso 1 1 calc R U . . .
C164 C 0.2713(9) 0.5730(6) 0.4118(5) 0.046(4) Uani 1 1 d . U . . .
C165 C 0.3119(9) 0.4465(6) 0.3290(5) 0.051(4) Uani 1 1 d . U . . .
H165 H 0.333321 0.415917 0.331491 0.062 Uiso 1 1 calc R U . . .
C166 C 0.5652(12) 0.3899(6) 0.1574(5) 0.060(5) Uani 1 1 d . . . . .
C167 C 0.7725(10) 0.5426(6) 0.2404(4) 0.044(4) Uani 1 1 d . . . . .
C168 C 0.8561(10) 0.4963(6) 0.3845(5) 0.048(5) Uani 1 1 d . . . . .
H168 H 0.839453 0.525726 0.394052 0.058 Uiso 1 1 calc R U . . .
C169 C 0.9225(13) 0.6793(7) 0.4951(7) 0.080(5) Uani 1 1 d . U . . .
H169 H 0.947892 0.688600 0.517176 0.096 Uiso 1 1 calc R U . . .
C170 C 0.9583(9) 0.2798(6) 0.3414(5) 0.050(4) Uani 1 1 d . . . . .
H170 H 0.947400 0.249731 0.351577 0.060 Uiso 1 1 calc R U . . .
C171 C 0.9827(14) 0.3543(7) 0.5193(6) 0.081(7) Uani 1 1 d . . . . .
H171 H 0.993144 0.337909 0.541709 0.097 Uiso 1 1 calc R U . . .
C172 C 0.9913(10) 0.3686(7) 0.3117(5) 0.050(5) Uani 1 1 d . . . . .
C173 C 0.0425(11) 0.5294(8) 0.4278(6) 0.082(5) Uani 1 1 d . U . . .
H173 H -0.009225 0.521036 0.429976 0.099 Uiso 1 1 calc R U . . .
C174 C 0.8556(9) 0.6212(5) 0.3665(5) 0.046(4) Uani 1 1 d . U . . .
C175 C 0.5928(12) 0.5283(9) 0.6439(5) 0.079(7) Uani 1 1 d . . . . .
H175 H 0.592276 0.553917 0.660909 0.095 Uiso 1 1 calc R U . . .
C176 C 0.2436(10) 0.2627(6) 0.3359(5) 0.049(4) Uani 1 1 d . . . . .
C177 C 0.2091(16) 0.3539(13) 0.4890(8) 0.159(9) Uani 1 1 d . U . . .
H17A H 0.222824 0.332475 0.509209 0.238 Uiso 1 1 calc R U . . .
H17B H 0.155705 0.349578 0.482680 0.238 Uiso 1 1 calc R U . . .
H17C H 0.217489 0.386567 0.496921 0.238 Uiso 1 1 calc R U . . .
C178 C 0.9860(10) 0.4537(7) 0.3113(5) 0.064(6) Uani 1 1 d . . . . .
H178 H 1.000904 0.482850 0.300643 0.077 Uiso 1 1 calc R U . . .
C179 C 0.2209(11) 0.2837(7) 0.3018(5) 0.063(6) Uani 1 1 d . . . . .
H179 H 0.170960 0.278848 0.292935 0.076 Uiso 1 1 calc R U . . .
C180 C 0.7491(10) 0.5937(5) 0.3307(5) 0.048(4) Uani 1 1 d . . . . .
H180 H 0.729952 0.580920 0.308213 0.057 Uiso 1 1 calc R U . . .
C181 C 0.2283(13) 0.6230(7) 0.3360(7) 0.094(5) Uani 1 1 d . U . . .
H181 H 0.273421 0.623350 0.350303 0.113 Uiso 1 1 calc R U . . .
C182 C 0.7192(12) 0.4093(7) 0.1503(5) 0.067(5) Uani 1 1 d . . . . .
H182 H 0.771236 0.416604 0.147448 0.080 Uiso 1 1 calc R U . . .
C183 C 0.1191(18) 0.6647(11) 0.3139(8) 0.131(6) Uani 1 1 d . U . . .
H183 H 0.087737 0.691776 0.315138 0.157 Uiso 1 1 calc R U . . .
C184 C 0.5915(10) 0.4524(7) 0.5939(5) 0.056(5) Uani 1 1 d . . . . .
H184 H 0.593744 0.426680 0.577030 0.067 Uiso 1 1 calc R U . . .
C185 C 0.8338(19) 0.2278(10) 0.2694(9) 0.165(14) Uani 1 1 d D . . . .
H18A H 0.839169 0.205901 0.290278 0.247 Uiso 1 1 d R U . . .
H18B H 0.806879 0.212061 0.249088 0.247 Uiso 1 1 d R U . . .
H18C H 0.883999 0.237461 0.260788 0.247 Uiso 1 1 d R U . . .
C186 C 0.7779(10) 0.6156(7) 0.2059(6) 0.058(5) Uani 1 1 d . . . . .
H186 H 0.803944 0.643614 0.199264 0.070 Uiso 1 1 calc R U . . .
C187 C 0.8607(14) 0.3654(8) 0.2204(6) 0.098(8) Uani 1 1 d D . . . .
H18D H 0.872162 0.363756 0.193782 0.146 Uiso 1 1 d R U . . .
H18E H 0.829692 0.393276 0.225342 0.146 Uiso 1 1 d R U . . .
H18F H 0.907892 0.367456 0.234462 0.146 Uiso 1 1 d R U . . .
C188 C 0.5992(10) 0.1968(6) 0.4215(5) 0.055(5) Uani 1 1 d . . . . .
H188 H 0.615160 0.190558 0.446213 0.066 Uiso 1 1 calc R U . . .
C189 C 1.017(2) 0.5417(5) 0.5868(6) 0.173(14) Uani 1 1 d D U . . .
H18G H 1.070186 0.541962 0.595152 0.207 Uiso 1 1 calc R U . . .
H18H H 0.983821 0.545028 0.608807 0.207 Uiso 1 1 calc R U . . .
C190 C 1.0187(11) 0.3281(7) 0.2940(6) 0.066(6) Uani 1 1 d . . . . .
H190 H 1.048190 0.330866 0.272056 0.079 Uiso 1 1 calc R U . . .
C191 C 0.9126(9) 0.3634(7) 0.4626(4) 0.045(5) Uani 1 1 d . . . . .

loop_
_atom_site_aniso_label
_atom_site_aniso_U_11
_atom_site_aniso_U_22
_atom_site_aniso_U_33
_atom_site_aniso_U_23
_atom_site_aniso_U_13
_atom_site_aniso_U_12
Dy1 0.0435(5) 0.0273(4) 0.0331(4) 0.0009(3) -0.0003(3) -0.0045(3)
Dy2 0.0402(4) 0.0252(4) 0.0314(4) 0.0011(3) -0.0029(3) -0.0011(3)
Dy3 0.0370(4) 0.0260(4) 0.0335(4) 0.0027(3) -0.0041(3) -0.0011(3)
Dy4 0.0399(4) 0.0262(4) 0.0304(4) 0.0007(3) -0.0037(3) -0.0008(3)
Cl1 0.167(8) 0.098(5) 0.097(5) -0.036(4) 0.027(5) -0.029(5)
Cl2 0.180(9) 0.176(9) 0.112(6) -0.051(6) 0.045(6) -0.066(7)
Cl3 0.213(12) 0.230(12) 0.145(9) -0.067(9) 0.030(8) -0.022(10)
Cl4 0.130(8) 0.223(11) 0.318(15) -0.156(11) 0.036(9) -0.037(7)
Cl5 0.43(2) 0.287(17) 0.138(9) 0.047(11) -0.049(12) -0.188(16)
Cl6 0.286(16) 0.250(14) 0.156(10) 0.039(10) -0.006(10) -0.103(12)
O1 0.051 0.022 0.026 0.002 -0.001 -0.007
O2 0.025 0.019 0.048 0.003 -0.007 -0.008
O3 0.036 0.028 0.046 0.013 -0.006 0.000
O4 0.040 0.020 0.020 -0.002 -0.007 0.009
O5 0.071(9) 0.043(7) 0.061(8) 0.007(6) -0.015(7) 0.004(6)
O6 0.050(7) 0.038(6) 0.048(7) 0.000(6) -0.007(5) 0.007(5)
O7 0.062(8) 0.036(6) 0.042(7) -0.007(5) 0.005(6) -0.004(6)
O8 0.061(7) 0.025(6) 0.035(6) 0.008(5) -0.010(5) 0.001(5)
O9 0.065(8) 0.027(6) 0.054(7) 0.008(5) -0.008(6) -0.011(5)
O10 0.042(7) 0.034(6) 0.036(6) 0.003(5) -0.010(5) 0.009(5)
O11 0.042(6) 0.037(6) 0.032(6) -0.002(5) -0.006(5) 0.001(5)
O12 0.042(7) 0.045(6) 0.052(7) -0.002(6) -0.009(5) 0.010(5)
O13 0.047(7) 0.042(6) 0.044(6) 0.007(5) -0.010(5) -0.001(5)
O14 0.041(6) 0.028(6) 0.050(7) -0.003(5) 0.011(5) 0.002(5)
O15 0.037(6) 0.031(6) 0.046(7) -0.001(5) 0.000(5) -0.007(5)
O16 0.042(6) 0.043(7) 0.039(6) -0.006(5) -0.006(5) -0.003(5)
N1 0.067(9) 0.20(2) 0.096(10) 0.021(13) 0.021(8) -0.019(11)
N2 0.088(13) 0.084(9) 0.053(8) -0.005(7) 0.004(8) -0.023(9)
N3 0.091(14) 0.065(12) 0.060(11) 0.014(9) 0.012(9) 0.021(10)
N4 0.077(11) 0.048(9) 0.030(8) 0.004(7) -0.010(7) 0.002(8)
N5 0.19(2) 0.131(12) 0.067(8) -0.037(7) 0.021(8) -0.073(13)
N6 0.127(16) 0.093(9) 0.092(12) -0.033(8) 0.033(10) -0.038(9)
N7 0.064(7) 0.159(13) 0.095(10) 0.002(9) 0.021(7) -0.003(8)
N8 0.096(15) 0.051(10) 0.082(13) -0.021(9) 0.030(11) 0.005(10)
N9 0.079(13) 0.070(12) 0.042(10) 0.020(9) 0.000(8) 0.013(10)
N10 0.059(7) 0.215(14) 0.095(9) 0.028(10) 0.023(6) -0.017(10)
N11 0.108(13) 0.034(8) 0.024(8) -0.005(6) -0.007(7) 0.000(8)
N12 0.064(11) 0.050(10) 0.066(11) -0.008(9) 0.016(8) 0.002(8)
C1 0.042(9) 0.033(9) 0.023(8) -0.005(7) -0.009(7) 0.016(7)
C2 0.041(8) 0.044(8) 0.093(10) 0.009(8) 0.012(8) -0.009(7)
C3 0.090(16) 0.050(12) 0.060(13) -0.007(10) -0.002(11) -0.015(11)
C4 0.028(9) 0.044(10) 0.044(10) -0.003(8) -0.001(7) -0.002(7)
C6 0.025(8) 0.032(9) 0.039(9) 0.000(7) -0.003(6) 0.001(7)
C7 0.081(14) 0.040(10) 0.048(11) 0.030(9) 0.015(10) 0.019(9)
C8 0.031(9) 0.035(9) 0.046(10) 0.003(8) -0.003(7) 0.003(7)
C9 0.086(17) 0.11(2) 0.085(18) -0.029(16) -0.001(14) 0.013(14)
C10 0.088(14) 0.042(10) 0.018(8) -0.005(8) 0.001(8) -0.010(9)
C11 0.055(8) 0.21(2) 0.108(14) 0.060(15) 0.025(8) -0.033(12)
C12 0.045(9) 0.011(7) 0.055(9) 0.001(6) 0.000(7) 0.002(6)
C13 0.041(7) 0.051(7) 0.104(9) -0.007(8) -0.026(7) 0.000(6)
C14 0.043(10) 0.032(9) 0.035(9) 0.003(7) -0.021(7) -0.001(7)
C15 0.055(12) 0.057(11) 0.035(10) 0.021(9) 0.009(8) 0.020(9)
C16 0.061(11) 0.034(9) 0.031(9) -0.013(7) -0.005(8) 0.022(8)
C17 0.046(8) 0.108(11) 0.118(11) -0.065(9) 0.007(9) -0.014(8)
C18 0.065(12) 0.025(8) 0.028(8) -0.001(7) -0.002(8) 0.005(8)
C19 0.081(15) 0.042(11) 0.054(12) -0.003(9) 0.027(10) -0.010(10)
C20 0.064(12) 0.047(10) 0.017(8) 0.005(7) -0.003(8) 0.006(8)
C21 0.098(17) 0.029(10) 0.062(13) -0.022(9) 0.026(12) -0.027(10)
C22 0.035(7) 0.039(7) 0.044(8) 0.011(6) -0.001(6) -0.004(6)
C23 0.22(3) 0.089(16) 0.17(3) -0.053(14) 0.12(2) -0.067(15)
C24 0.024(8) 0.050(10) 0.028(8) -0.010(7) -0.001(7) 0.004(7)
C25 0.097(18) 0.055(12) 0.046(12) 0.004(10) -0.018(11) 0.000(11)
C26 0.030(7) 0.030(6) 0.082(8) 0.001(7) -0.010(7) 0.003(6)
C27 0.055(9) 0.086(10) 0.079(10) 0.017(9) 0.008(8) -0.002(8)
C28 0.057(7) 0.038(7) 0.034(6) 0.004(6) -0.007(6) -0.010(6)
C29 0.14(2) 0.083(18) 0.050(14) -0.019(12) -0.056(14) 0.023(16)
C30 0.064(8) 0.030(7) 0.028(7) 0.012(6) -0.011(6) 0.000(6)
C31 0.040(9) 0.056(9) 0.118(11) -0.003(9) -0.034(8) -0.010(7)
C32 0.050(10) 0.019(7) 0.040(9) -0.012(7) 0.003(8) -0.005(7)
C33 0.056(9) 0.083(10) 0.079(10) -0.027(8) 0.007(8) 0.001(8)
C34 0.042(10) 0.029(8) 0.041(10) 0.010(7) -0.010(7) -0.003(7)
C35 0.060(12) 0.027(9) 0.067(13) 0.001(9) -0.024(9) -0.009(8)
C36 0.050(10) 0.024(8) 0.047(11) -0.002(8) 0.004(8) -0.004(7)
C37 0.058(9) 0.105(11) 0.102(11) 0.027(10) 0.003(9) -0.010(9)
C38 0.028(7) 0.031(7) 0.058(9) 0.003(7) 0.008(7) -0.005(6)
C39 0.066(9) 0.049(8) 0.094(10) -0.010(8) -0.025(9) -0.002(8)
C40 0.054(12) 0.027(9) 0.048(11) -0.006(8) -0.008(8) -0.011(8)
C42 0.063(12) 0.035(10) 0.037(10) -0.007(8) -0.007(8) -0.002(8)
C43 0.11(2) 0.071(16) 0.106(19) -0.035(14) -0.066(15) 0.045(14)
C44 0.054(8) 0.034(7) 0.020(6) -0.005(6) -0.015(6) 0.000(6)
C45 0.137(12) 0.118(12) 0.134(12) -0.002(11) -0.022(11) 0.026(11)
C46 0.032(9) 0.035(9) 0.047(10) 0.002(8) -0.004(7) 0.002(7)
C47 0.163(19) 0.102(9) 0.073(8) -0.027(7) 0.023(9) -0.039(10)
C48 0.050(11) 0.036(9) 0.053(11) -0.003(8) -0.010(8) 0.013(8)
C49 0.051(7) 0.062(8) 0.053(7) 0.016(7) -0.006(7) -0.017(6)
C50 0.038(9) 0.034(9) 0.043(10) -0.020(8) -0.002(8) -0.002(7)
C51 0.056(12) 0.052(12) 0.050(11) 0.001(9) -0.009(9) 0.007(9)
C52 0.048(11) 0.034(9) 0.044(10) 0.005(8) -0.012(8) 0.011(7)
C53 0.069(9) 0.044(8) 0.058(8) 0.010(7) -0.008(7) -0.024(7)
C54 0.060(12) 0.029(9) 0.045(10) 0.007(8) 0.012(8) 0.016(8)
C55 0.112(19) 0.049(12) 0.036(12) -0.013(9) -0.023(12) 0.003(12)
C56 0.094(16) 0.035(10) 0.049(11) 0.006(9) -0.024(11) -0.013(10)
C57 0.060(8) 0.064(8) 0.080(9) -0.022(7) -0.004(7) -0.003(7)
C58 0.057(12) 0.022(8) 0.059(12) -0.006(8) 0.007(9) 0.004(7)
C59 0.051(8) 0.065(9) 0.063(9) -0.026(8) -0.001(7) -0.004(7)
C60 0.060(11) 0.018(8) 0.039(9) -0.008(7) 0.012(8) 0.006(7)
C61 0.033(10) 0.074(13) 0.059(13) -0.006(11) 0.003(9) -0.009(9)
C62 0.063(12) 0.053(12) 0.043(11) 0.006(9) -0.004(8) -0.042(9)
C63 0.076(15) 0.035(11) 0.061(13) 0.006(10) -0.026(11) 0.005(10)
C64 0.063(11) 0.033(9) 0.023(8) -0.005(7) 0.014(7) -0.007(8)
C65 0.061(14) 0.064(14) 0.110(19) 0.003(13) -0.013(13) 0.005(11)
C66 0.056(8) 0.032(7) 0.045(8) 0.014(6) -0.007(7) 0.003(6)
C67 0.056(9) 0.088(10) 0.084(10) 0.024(9) 0.001(8) -0.031(8)
C68 0.049(11) 0.043(10) 0.056(12) -0.003(9) -0.021(9) -0.002(8)
C69 0.100(19) 0.081(17) 0.088(17) 0.020(14) -0.044(14) -0.010(14)
C70 0.033(7) 0.021(6) 0.073(9) 0.006(7) -0.003(7) 0.002(6)
C71 0.057(9) 0.098(11) 0.101(11) 0.027(10) 0.010(8) 0.003(9)
C72 0.056(11) 0.026(8) 0.036(9) 0.016(7) -0.014(8) -0.004(8)
C73 0.113(19) 0.096(18) 0.058(14) -0.030(13) -0.026(13) 0.006(15)
C74 0.049(11) 0.039(10) 0.045(10) 0.008(8) 0.002(8) -0.001(8)
C75 0.052(12) 0.053(12) 0.050(11) 0.020(9) -0.004(9) 0.016(9)
C76 0.058(11) 0.035(9) 0.040(10) 0.002(8) -0.014(9) -0.002(8)
C77 0.065(10) 0.151(16) 0.114(16) -0.001(13) 0.015(11) -0.005(10)
C78 0.037(7) 0.040(8) 0.040(8) -0.010(6) 0.002(6) 0.002(6)
C79 0.14(2) 0.051(14) 0.10(2) -0.025(14) -0.014(17) 0.038(14)
C80 0.043(10) 0.038(10) 0.050(10) 0.007(8) -0.002(8) 0.011(7)
C82 0.011(5) 0.024(6) 0.049(7) 0.002(5) -0.005(5) -0.009(5)
C83 0.058(9) 0.115(11) 0.122(11) -0.063(10) 0.010(9) -0.014(9)
C84 0.054(11) 0.043(10) 0.022(8) 0.004(7) 0.001(7) 0.002(8)
C85 0.094(17) 0.027(10) 0.12(2) -0.002(12) -0.018(15) 0.007(10)
C86 0.034(10) 0.047(11) 0.062(12) -0.005(9) 0.001(8) 0.005(8)
C87 0.044(9) 0.022(8) 0.021(8) -0.002(6) 0.010(7) 0.007(7)
C88 0.054(7) 0.039(7) 0.041(7) 0.011(6) -0.016(6) -0.012(6)
C89 0.039(11) 0.059(13) 0.079(14) 0.011(11) 0.004(10) 0.002(9)
C90 0.052(10) 0.038(9) 0.031(9) 0.009(7) -0.002(8) -0.010(8)
C91 0.115(11) 0.088(10) 0.141(12) -0.007(10) -0.055(10) 0.031(10)
C92 0.045(8) 0.043(8) 0.051(8) 0.007(7) -0.014(7) 0.001(6)
C93 0.12(2) 0.120(18) 0.082(11) -0.048(12) -0.003(12) -0.011(14)
C94 0.051(8) 0.035(7) 0.024(7) -0.005(6) -0.014(6) 0.007(6)
C95 0.23(4) 0.17(3) 0.17(3) 0.02(3) 0.07(3) -0.10(3)
C96 0.019(6) 0.015(6) 0.053(8) -0.006(6) 0.000(6) 0.002(5)
C97 0.050(11) 0.040(10) 0.070(13) -0.009(9) -0.008(9) -0.001(8)
C98 0.053(10) 0.036(9) 0.021(8) 0.011(7) -0.004(7) -0.014(8)
C99 0.082(15) 0.057(13) 0.049(12) -0.004(10) 0.016(10) -0.013(11)
C100 0.058(12) 0.030(9) 0.061(12) 0.027(9) -0.013(9) -0.006(8)
C101 0.13(2) 0.075(15) 0.047(13) -0.022(11) -0.014(13) 0.028(14)
C102 0.044(8) 0.051(8) 0.046(8) -0.005(7) 0.002(6) 0.003(7)
C103 0.066(9) 0.080(10) 0.091(10) -0.023(9) 0.002(9) 0.016(9)
C104 0.16(3) 0.044(13) 0.045(13) -0.004(10) 0.005(14) 0.023(15)
C105 0.029(7) 0.061(8) 0.075(8) -0.036(7) -0.002(6) 0.001(6)
C106 0.067(12) 0.032(9) 0.033(10) 0.010(7) -0.008(8) -0.001(8)
C107 0.037(10) 0.055(11) 0.045(10) 0.003(9) 0.000(7) 0.005(8)
C108 0.065(8) 0.027(7) 0.029(7) 0.004(6) -0.018(6) 0.005(6)
C109 0.036(11) 0.099(17) 0.060(13) 0.000(12) 0.012(9) -0.013(11)
C110 0.064(13) 0.035(10) 0.056(12) -0.011(9) -0.034(9) 0.011(9)
C111 0.113(17) 0.059(13) 0.045(12) 0.022(11) -0.004(11) 0.021(12)
C112 0.082(16) 0.033(10) 0.061(13) 0.014(9) -0.001(10) 0.000(10)
C113 0.063(13) 0.061(13) 0.051(12) 0.000(10) 0.010(9) 0.030(10)
C114 0.055(8) 0.035(7) 0.032(7) 0.002(6) -0.004(6) 0.005(6)
C115 0.087(15) 0.070(14) 0.044(11) -0.003(11) -0.006(11) 0.025(11)
C116 0.037(9) 0.030(9) 0.044(9) -0.002(7) 0.015(7) -0.005(7)
C117 0.081(14) 0.054(12) 0.047(11) -0.022(10) -0.020(10) -0.009(11)
C118 0.086(16) 0.073(14) 0.036(11) 0.013(10) -0.016(10) 0.009(12)
C119 0.062(14) 0.055(13) 0.105(18) 0.007(13) 0.029(12) 0.011(10)
C120 0.054(8) 0.047(8) 0.029(7) 0.003(6) -0.028(6) 0.000(7)
C121 0.072(13) 0.061(13) 0.029(10) -0.015(9) -0.015(9) 0.019(10)
C122 0.037(9) 0.046(10) 0.041(9) -0.004(8) -0.011(7) 0.012(7)
C123 0.071(15) 0.093(17) 0.055(13) -0.014(12) -0.018(10) 0.007(12)
C124 0.029(9) 0.049(10) 0.057(11) 0.002(9) 0.001(8) 0.011(7)
C125 0.064(13) 0.051(12) 0.066(14) 0.029(11) -0.023(10) -0.014(10)
C126 0.049(8) 0.050(8) 0.046(8) -0.001(7) -0.005(7) 0.007(7)
C127 0.041(11) 0.094(17) 0.063(13) 0.000(13) 0.014(9) -0.002(11)
C128 0.044(10) 0.033(9) 0.048(10) -0.008(8) 0.014(8) 0.020(7)
C129 0.034(8) 0.053(8) 0.109(11) 0.005(9) -0.010(8) -0.006(7)
C130 0.053(12) 0.044(10) 0.045(11) 0.010(8) 0.018(8) -0.002(8)
C131 0.042(11) 0.042(11) 0.112(18) 0.045(12) -0.009(11) -0.003(8)
C132 0.070(13) 0.031(10) 0.053(12) 0.002(9) -0.004(9) 0.014(8)
C133 0.069(9) 0.055(8) 0.061(9) 0.009(8) -0.005(8) -0.025(8)
C134 0.038(8) 0.037(8) 0.080(10) -0.007(7) -0.025(7) -0.001(6)
C135 0.065(13) 0.025(9) 0.13(2) 0.007(11) 0.027(14) -0.015(9)
C136 0.099(17) 0.028(10) 0.055(13) 0.004(9) 0.028(11) 0.014(10)
C137 0.096(15) 0.060(13) 0.037(10) -0.020(9) 0.003(10) -0.036(11)
C138 0.058(12) 0.039(11) 0.068(13) 0.009(10) 0.003(10) 0.010(8)
C139 0.064(7) 0.194(13) 0.097(9) 0.025(10) 0.021(6) -0.015(9)
C140 0.020(8) 0.047(11) 0.053(11) 0.012(8) -0.007(7) -0.004(7)
C141 0.124(19) 0.041(12) 0.051(13) -0.009(9) -0.002(12) 0.012(11)
C142 0.071(12) 0.029(9) 0.030(9) 0.002(7) 0.005(8) 0.006(8)
C143 0.109(19) 0.086(17) 0.079(16) -0.029(14) -0.063(15) -0.012(15)
C144 0.064(13) 0.054(12) 0.044(11) -0.017(9) -0.008(9) 0.005(10)
C145 0.10(2) 0.10(2) 0.064(15) 0.013(14) -0.002(13) -0.040(15)
C146 0.029(9) 0.050(11) 0.052(11) 0.005(8) -0.002(8) -0.012(7)
C147 0.16(3) 0.081(17) 0.070(16) 0.034(14) 0.015(17) 0.052(18)
C148 0.050(11) 0.046(11) 0.060(12) -0.010(10) -0.014(9) -0.003(9)
C149 0.082(15) 0.051(12) 0.078(15) -0.008(11) -0.012(12) -0.012(11)
C150 0.020(7) 0.032(8) 0.050(8) 0.009(7) -0.004(6) 0.000(6)
C151 0.090(10) 0.060(9) 0.079(10) -0.020(9) -0.027(8) 0.009(8)
C152 0.056(8) 0.065(8) 0.056(8) 0.020(7) -0.002(7) -0.035(7)
C153 0.095(17) 0.044(12) 0.075(15) 0.009(11) 0.009(12) 0.031(11)
C154 0.066(13) 0.060(12) 0.102(16) 0.059(12) 0.036(12) 0.035(10)
C155 0.085(13) 0.151(18) 0.098(12) -0.006(12) 0.003(10) -0.012(13)
C156 0.058(11) 0.035(9) 0.025(9) 0.000(7) -0.014(8) 0.012(8)
C157 0.107(19) 0.070(14) 0.067(14) -0.017(12) -0.002(13) -0.027(13)
C158 0.046(11) 0.051(11) 0.048(11) 0.003(9) 0.005(9) -0.003(8)
C159 0.126(10) 0.109(9) 0.120(9) -0.013(8) -0.028(8) -0.002(8)
C5 0.105(9) 0.083(9) 0.091(9) -0.015(8) -0.055(8) 0.009(8)
C161 0.098(9) 0.070(8) 0.087(9) -0.014(8) -0.056(7) 0.013(8)
C81 0.108(9) 0.073(9) 0.110(9) -0.011(8) -0.070(8) 0.034(8)
C163 0.134(10) 0.097(10) 0.124(10) -0.009(9) -0.039(9) 0.019(9)
C41 0.131(10) 0.114(10) 0.126(10) -0.006(9) -0.028(8) 0.000(8)
C160 0.036(10) 0.036(9) 0.053(11) -0.015(8) 0.003(8) -0.015(7)
C162 0.053(8) 0.031(7) 0.044(7) 0.009(6) -0.009(7) 0.001(6)
C164 0.035(7) 0.050(8) 0.053(8) -0.010(7) -0.009(6) 0.005(6)
C165 0.051(8) 0.045(8) 0.058(9) -0.018(7) -0.007(7) 0.005(7)
C166 0.100(16) 0.036(10) 0.044(11) -0.014(9) -0.027(11) 0.016(10)
C167 0.058(12) 0.033(9) 0.040(10) -0.018(8) 0.016(8) -0.016(8)
C168 0.060(13) 0.037(10) 0.048(11) -0.002(8) -0.022(9) 0.013(8)
C169 0.075(10) 0.055(9) 0.110(11) -0.015(9) -0.028(9) -0.006(8)
C170 0.043(10) 0.048(10) 0.058(11) -0.005(9) 0.006(9) 0.018(8)
C171 0.12(2) 0.042(12) 0.076(16) 0.003(12) -0.038(14) 0.016(13)
C172 0.050(11) 0.056(12) 0.044(11) -0.006(9) 0.017(8) 0.016(9)
C173 0.049(9) 0.090(11) 0.108(11) -0.041(10) -0.003(9) 0.013(8)
C174 0.039(8) 0.024(7) 0.076(9) 0.001(7) 0.009(7) -0.001(6)
C175 0.095(17) 0.096(19) 0.047(13) -0.035(13) -0.002(11) -0.011(14)
C176 0.054(12) 0.048(11) 0.045(11) -0.008(9) 0.003(9) 0.003(8)
C177 0.097(14) 0.27(2) 0.109(11) 0.042(16) 0.047(11) 0.015(16)
C178 0.055(12) 0.053(12) 0.083(15) 0.015(11) 0.037(11) -0.006(9)
C179 0.062(14) 0.082(15) 0.045(12) 0.008(11) -0.025(10) -0.004(11)
C180 0.070(13) 0.024(9) 0.050(11) -0.006(8) 0.017(9) -0.002(8)
C181 0.100(11) 0.057(9) 0.125(11) -0.017(9) -0.060(9) 0.037(9)
C182 0.085(15) 0.057(12) 0.058(13) -0.019(11) 0.004(11) 0.007(11)
C183 0.133(10) 0.116(10) 0.143(11) 0.002(9) -0.023(9) 0.021(9)
C184 0.060(12) 0.071(13) 0.038(10) -0.003(10) -0.023(9) -0.001(9)
C185 0.21(3) 0.121(14) 0.16(3) -0.032(16) 0.07(2) 0.005(19)
C186 0.043(12) 0.048(12) 0.085(15) -0.003(11) 0.027(10) -0.008(9)
C187 0.114(19) 0.108(13) 0.071(14) -0.015(10) 0.006(12) -0.025(12)
C188 0.053(12) 0.058(12) 0.054(12) 0.027(10) -0.001(9) -0.022(9)
C189 0.24(4) 0.09(2) 0.19(3) -0.03(2) -0.05(3) -0.02(2)
C190 0.075(15) 0.058(13) 0.066(14) 0.018(11) 0.027(11) 0.002(11)
C191 0.034(10) 0.074(13) 0.027(9) -0.010(9) -0.008(7) 0.020(9)

loop_
_atom_type_symbol
_atom_type_description
_atom_type_scat_dispersion_real
_atom_type_scat_dispersion_imag
_atom_type_scat_source
C C 0.0033 0.0016 'International Tables Vol C Tables 4.2.6.8 and 6.1.1.4'
H H 0.0000 0.0000 'International Tables Vol C Tables 4.2.6.8 and 6.1.1.4'
Cl Cl 0.1484 0.1585 'International Tables Vol C Tables 4.2.6.8 and 6.1.1.4'
Dy Dy -0.1892 4.4098 'International Tables Vol C Tables 4.2.6.8 and 6.1.1.4'
N N 0.0061 0.0033 'International Tables Vol C Tables 4.2.6.8 and 6.1.1.4'
O O 0.0106 0.0060 'International Tables Vol C Tables 4.2.6.8 and 6.1.1.4'

loop_
_geom_angle_atom_site_label_1
_geom_angle_atom_site_label_2
_geom_angle_atom_site_label_3
_geom_angle
_geom_angle_site_symmetry_1
_geom_angle_site_symmetry_3
_geom_angle_publ_flag
O1 Dy1 O3 73.98(2) . . ?
O2 Dy1 O1 73.61(2) . . ?
O2 Dy1 O3 73.50(2) . . ?
O5 Dy1 O1 159.7(3) . . ?
O5 Dy1 O2 96.7(3) . . ?
O5 Dy1 O3 86.3(3) . . ?
O5 Dy1 O6 99.4(4) . . ?
O5 Dy1 O7 101.1(4) . . ?
O6 Dy1 O1 98.0(3) . . ?
O6 Dy1 O2 87.7(3) . . ?
O6 Dy1 O3 161.0(3) . . ?
O6 Dy1 O7 96.4(4) . . ?
O7 Dy1 O1 87.3(3) . . ?
O7 Dy1 O2 160.8(3) . . ?
O7 Dy1 O3 100.4(3) . . ?
O1 Dy2 O3 73.59(2) . . ?
O1 Dy2 O4 72.98(2) . . ?
O3 Dy2 O4 73.53(2) . . ?
O8 Dy2 O1 163.2(3) . . ?
O8 Dy2 O3 100.2(3) . . ?
O8 Dy2 O4 90.3(3) . . ?
O8 Dy2 O9 97.5(4) . . ?
O8 Dy2 O10 95.6(4) . . ?
O9 Dy2 O1 97.8(3) . . ?
O9 Dy2 O3 87.6(3) . . ?
O9 Dy2 O4 160.6(3) . . ?
O9 Dy2 O10 97.8(4) . . ?
O10 Dy2 O1 89.1(3) . . ?
O10 Dy2 O3 162.5(3) . . ?
O10 Dy2 O4 99.1(3) . . ?
O2 Dy3 O3 73.44(2) . . ?
O2 Dy3 O4 74.03(2) . . ?
O3 Dy3 O4 73.488(19) . . ?
O11 Dy3 O2 101.2(2) . . ?
O11 Dy3 O3 160.0(3) . . ?
O11 Dy3 O4 86.6(3) . . ?
O11 Dy3 O12 101.7(4) . . ?
O11 Dy3 O13 98.2(4) . . ?
O12 Dy3 O2 86.2(3) . . ?
O12 Dy3 O3 97.1(3) . . ?
O12 Dy3 O4 159.8(3) . . ?
O13 Dy3 O2 159.6(3) . . ?
O13 Dy3 O3 86.1(3) . . ?
O13 Dy3 O4 100.8(3) . . ?
O13 Dy3 O12 96.3(4) . . ?
O1 Dy4 O4 72.69(2) . . ?
O2 Dy4 O1 73.28(2) . . ?
O2 Dy4 O4 73.68(2) . . ?
O14 Dy4 O1 89.1(3) . . ?
O14 Dy4 O2 99.9(3) . . ?
O14 Dy4 O4 161.7(3) . . ?
O14 Dy4 O16 96.1(4) . . ?
O15 Dy4 O1 156.4(3) . . ?
O15 Dy4 O2 83.6(3) . . ?
O15 Dy4 O4 96.6(3) . . ?
O15 Dy4 O14 99.7(4) . . ?
O15 Dy4 O16 101.3(4) . . ?
O16 Dy4 O1 99.4(3) . . ?
O16 Dy4 O2 162.2(3) . . ?
O16 Dy4 O4 88.7(3) . . ?
Dy1 O1 Dy2 104.06(2) . . ?
Dy1 O1 Dy4 103.56(2) . . ?
Dy1 O1 H1 113.9 . . ?
Dy2 O1 H1 113.0 . . ?
Dy4 O1 Dy2 105.62(2) . . ?
Dy4 O1 H1 115.5 . . ?
Dy1 O2 Dy4 104.76(2) . . ?
Dy1 O2 H2 111.6 . . ?
Dy3 O2 Dy1 105.34(2) . . ?
Dy3 O2 Dy4 104.79(2) . . ?
Dy3 O2 H2 110.2 . . ?
Dy4 O2 H2 119.0 . . ?
Dy1 O3 Dy2 103.73(2) . . ?
Dy1 O3 Dy3 103.65(2) . . ?
Dy1 O3 H3 118.2 . . ?
Dy2 O3 H3 113.9 . . ?
Dy3 O3 Dy2 104.57(2) . . ?
Dy3 O3 H3 111.4 . . ?
Dy2 O4 Dy3 104.45(2) . . ?
Dy2 O4 Dy4 105.02(2) . . ?
Dy2 O4 H4 115.3 . . ?
Dy3 O4 Dy4 102.40(2) . . ?
Dy3 O4 H4 112.5 . . ?
Dy4 O4 H4 115.8 . . ?
C22 O5 Dy1 142.8(11) . . ?
C116 O6 Dy1 137.9(9) . . ?
C10 O7 Dy1 136.8(11) . . ?
C98 O8 Dy2 135.7(9) . . ?
C40 O9 Dy2 137.9(10) . . ?
C87 O10 Dy2 132.4(9) . . ?
C12 O11 Dy3 137.9(9) . . ?
C128 O12 Dy3 138.3(10) . . ?
C66 O13 Dy3 133.3(9) . . ?
C94 O14 Dy4 136.1(9) . . ?
C150 O15 Dy4 148.0(9) . . ?
C1 O16 Dy4 130.7(9) . . ?
H1A N1 H1B 109.9 . . ?
C139 N1 H1A 118.2 . . ?
C139 N1 H1B 106.9 . . ?
H2B N2 H2C 120.0 . . ?
C47 N2 H2B 120.0 . . ?
C47 N2 H2C 120.0 . . ?
H3B N3 H3C 120.0 . . ?
C63 N3 H3B 120.0 . . ?
C63 N3 H3C 120.0 . . ?
H4B N4 H4C 120.0 . . ?
C132 N4 H4B 120.0 . . ?
C132 N4 H4C 120.0 . . ?
C47 N5 C93 121(2) . . ?
C47 N5 C187 125.8(19) . . ?
C187 N5 C93 112.1(19) . . ?
C23 N6 C185 121(2) . . ?
C47 N6 C23 110(2) . . ?
C47 N6 C185 128(2) . . ?
C77 N7 C155 112(2) . . ?
C139 N7 C77 114(2) . . ?
C139 N7 C155 126(2) . . ?
C63 N8 C9 123(2) . . ?
C63 N8 C65 121.7(18) . . ?
C65 N8 C9 112.4(16) . . ?
C63 N9 C145 121.1(17) . . ?
C63 N9 C147 125.2(19) . . ?
C147 N9 C145 112.2(18) . . ?
C139 N10 C11 126(2) . . ?
C139 N10 C177 122(3) . . ?
C177 N10 C11 110(2) . . ?
C111 N11 C73 116.0(15) . . ?
C132 N11 C73 120.6(16) . . ?
C132 N11 C111 122.4(15) . . ?
C132 N12 C43 123.0(17) . . ?
C132 N12 C149 119.8(16) . . ?
C149 N12 C43 116.0(17) . . ?
O16 C1 C46 120.6(14) . . ?
O16 C1 C168 120.8(13) . . ?
C168 C1 C46 118.5(14) . . ?
C129 C2 H2A 119.0 . . ?
C129 C2 C174 122.0(19) . . ?
C174 C2 H2A 119.0 . . ?
C76 C3 H3A 119.0 . . ?
C101 C3 H3A 119.0 . . ?
C101 C3 C76 122(2) . . ?
C74 C4 H4A 120.1 . . ?
C98 C4 H4A 120.1 . . ?
C98 C4 C74 119.8(15) . . ?
C46 C6 C24 125.3(14) . . ?
C124 C6 C24 118.7(13) . . ?
C124 C6 C46 115.9(14) . . ?
C136 C7 H7 120.9 . . ?
C154 C7 H7 120.9 . . ?
C154 C7 C136 118.2(17) . . ?
C36 C8 H8 120.1 . . ?
C36 C8 C87 119.9(15) . . ?
C87 C8 H8 120.1 . . ?
N8 C9 H9A 109.5 . . ?
N8 C9 H9B 109.5 . . ?
N8 C9 H9C 109.5 . . ?
H9A C9 H9B 109.5 . . ?
H9A C9 H9C 109.5 . . ?
H9B C9 H9C 109.5 . . ?
O7 C10 C34 121.7(14) . . ?
O7 C10 C62 118.5(15) . . ?
C34 C10 C62 119.8(16) . . ?
N10 C11 H11A 109.5 . . ?
N10 C11 H11B 109.5 . . ?
N10 C11 H11C 109.5 . . ?
H11A C11 H11B 109.5 . . ?
H11A C11 H11C 109.5 . . ?
H11B C11 H11C 109.5 . . ?
O11 C12 C96 122.9(14) . . ?
O11 C12 C180 118.1(15) . . ?
C96 C12 C180 118.7(15) . . ?
C26 C13 C129 119.4(18) . . ?
C31 C13 C26 123(2) . . ?
C31 C13 C129 117.5(18) . . ?
C34 C14 C76 124.2(13) . . ?
C34 C14 C100 119.1(15) . . ?
C100 C14 C76 116.6(14) . . ?
C54 C15 H15 119.3 . . ?
C75 C15 H15 119.3 . . ?
C75 C15 C54 121.4(17) . . ?
C20 C16 C191 126.1(16) . . ?
C54 C16 C20 114.9(15) . . ?
C54 C16 C191 119.0(15) . . ?
C83 C17 H17 120.1 . . ?
C105 C17 H17 120.1 . . ?
C105 C17 C83 119.9(19) . . ?
C40 C18 H18 119.4 . . ?
C110 C18 H18 119.4 . . ?
C110 C18 C40 121.2(16) . . ?
C136 C19 C142 118(2) . . ?
C186 C19 C136 121.0(18) . . ?
C186 C19 C142 120.7(19) . . ?
C16 C20 C46 125.4(15) . . ?
C87 C20 C16 120.7(15) . . ?
C87 C20 C46 113.7(13) . . ?
C109 C21 H21 119.4 . . ?
C156 C21 H21 119.4 . . ?
C156 C21 C109 121(2) . . ?
O5 C22 C92 120.7(15) . . ?
O5 C22 C165 117.4(14) . . ?
C92 C22 C165 122.0(15) . . ?
N6 C23 H23A 109.5 . . ?
N6 C23 H23B 109.5 . . ?
N6 C23 H23C 109.5 . . ?
H23A C23 H23B 109.5 . . ?
H23A C23 H23C 109.5 . . ?
H23B C23 H23C 109.5 . . ?
C58 C24 C6 125.4(14) . . ?
C58 C24 C172 115.4(14) . . ?
C172 C24 C6 119.1(14) . . ?
C117 C25 H25 119.2 . . ?
C117 C25 C166 121.5(19) . . ?
C166 C25 H25 119.2 . . ?
C13 C26 C70 118.5(17) . . ?
C134 C26 C13 116.7(17) . . ?
C134 C26 C70 124.8(15) . . ?
C49 C27 H27 118.9 . . ?
C71 C27 H27 118.9 . . ?
C71 C27 C49 122(2) . . ?
C44 C28 C49 122.8(16) . . ?
C88 C28 C44 119.6(15) . . ?
C88 C28 C49 117.7(15) . . ?
C123 C29 H29 118.6 . . ?
C171 C29 H29 118.6 . . ?
C171 C29 C123 123(2) . . ?
C66 C30 C90 117.6(15) . . ?
C66 C30 C108 117.3(16) . . ?
C90 C30 C108 125.0(15) . . ?
C13 C31 H31 120.7 . . ?
C169 C31 C13 119(2) . . ?
C169 C31 H31 120.7 . . ?
C40 C32 C34 115.3(14) . . ?
C40 C32 C60 120.3(14) . . ?
C60 C32 C34 124.1(13) . . ?
C57 C33 H33 120.1 . . ?
C59 C33 H33 120.1 . . ?
C59 C33 C57 119.9(18) . . ?
C10 C34 C14 120.1(14) . . ?
C10 C34 C32 112.7(13) . . ?
C14 C34 C32 127.1(14) . . ?
C85 C35 C76 120.5(17) . . ?
C85 C35 C125 118.3(18) . . ?
C125 C35 C76 121.1(17) . . ?
C8 C36 H36 119.7 . . ?
C8 C36 C54 120.5(15) . . ?
C54 C36 H36 119.7 . . ?
C67 C37 H37 120.7 . . ?
C67 C37 C71 119(2) . . ?
C71 C37 H37 120.7 . . ?
C50 C38 C86 116.2(14) . . ?
C82 C38 C50 127.2(14) . . ?
C82 C38 C86 116.4(14) . . ?
C134 C39 H39 119.3 . . ?
C134 C39 C169 121(2) . . ?
C169 C39 H39 119.3 . . ?
O9 C40 C18 121.4(15) . . ?
O9 C40 C32 118.7(15) . . ?
C18 C40 C32 119.8(16) . . ?
C112 C42 C108 124.2(16) . . ?
C112 C42 C166 116.0(18) . . ?
C166 C42 C108 119.8(17) . . ?
N12 C43 H43A 109.5 . . ?
N12 C43 H43B 109.5 . . ?
N12 C43 H43C 109.5 . . ?
H43A C43 H43B 109.5 . . ?
H43A C43 H43C 109.5 . . ?
H43B C43 H43C 109.5 . . ?
C28 C44 C80 129.1(15) . . ?
C28 C44 C94 117.3(14) . . ?
C94 C44 C80 113.5(13) . . ?
C163 C45 H45 124.9 . . ?
C183 C45 H45 124.9 . . ?
C183 C45 C163 110(2) . . ?
C1 C46 C6 121.1(14) . . ?
C1 C46 C20 114.7(13) . . ?
C6 C46 C20 124.2(14) . . ?
N2 C47 N5 116(2) . . ?
N2 C47 N6 112(2) . . ?
N5 C47 N6 122(2) . . ?
C128 C48 C92 115.6(15) . . ?
C128 C48 C164 121.0(15) . . ?
C164 C48 C92 123.3(15) . . ?
C27 C49 C28 124.9(17) . . ?
C27 C49 C152 115.8(17) . . ?
C28 C49 C152 119.3(17) . . ?
C38 C50 C52 124.7(14) . . ?
C97 C50 C38 121.1(15) . . ?
C97 C50 C52 114.1(15) . . ?
C107 C51 H51 119.5 . . ?
C107 C51 C122 121.0(16) . . ?
C122 C51 H51 119.5 . . ?
C50 C52 H52 117.7 . . ?
C138 C52 C50 124.6(16) . . ?
C138 C52 H52 117.7 . . ?
C88 C53 H53 118.0 . . ?
C133 C53 H53 118.0 . . ?
C133 C53 C88 124.0(19) . . ?
C16 C54 C15 119.0(17) . . ?
C36 C54 C15 117.6(16) . . ?
C36 C54 C16 123.1(15) . . ?
C104 C55 H55 119.3 . . ?
C166 C55 H55 119.3 . . ?
C166 C55 C104 121(2) . . ?
C62 C56 H56 119.3 . . ?
C62 C56 C100 121.5(16) . . ?
C100 C56 H56 119.3 . . ?
C103 C57 C33 119.3(19) . . ?
C103 C57 C105 122.4(18) . . ?
C105 C57 C33 118.3(18) . . ?
C24 C58 H58 118.0 . . ?
C170 C58 C24 123.9(16) . . ?
C170 C58 H58 118.0 . . ?
C33 C59 H59 119.5 . . ?
C33 C59 C78 121.1(17) . . ?
C78 C59 H59 119.5 . . ?
C32 C60 C72 117.3(14) . . ?
C32 C60 C160 125.7(14) . . ?
C160 C60 C72 116.9(15) . . ?
C109 C61 H61 116.8 . . ?
C109 C61 C176 126.4(17) . . ?
C176 C61 H61 116.8 . . ?
C10 C62 H62 120.4 . . ?
C56 C62 C10 119.3(17) . . ?
C56 C62 H62 120.4 . . ?
N3 C63 N8 118(2) . . ?
N3 C63 N9 119(2) . . ?
N8 C63 N9 122.2(19) . . ?
C142 C64 C90 125.3(16) . . ?
C167 C64 C90 116.3(15) . . ?
C167 C64 C142 118.2(15) . . ?
N8 C65 H65A 109.5 . . ?
N8 C65 H65B 109.5 . . ?
N8 C65 H65C 109.5 . . ?
H65A C65 H65B 109.5 . . ?
H65A C65 H65C 109.5 . . ?
H65B C65 H65C 109.5 . . ?
O13 C66 C30 117.1(15) . . ?
O13 C66 C126 118.5(16) . . ?
C126 C66 C30 124.4(16) . . ?
C37 C67 H67 119.0 . . ?
C152 C67 C37 122(2) . . ?
C152 C67 H67 119.0 . . ?
C78 C68 H68 119.8 . . ?
C158 C68 H68 119.8 . . ?
C158 C68 C78 120.5(16) . . ?
C143 C69 H69 119.7 . . ?
C143 C69 C184 121(2) . . ?
C184 C69 H69 119.7 . . ?
C96 C70 C26 124.1(15) . . ?
C96 C70 C174 117.0(15) . . ?
C174 C70 C26 118.8(15) . . ?
C27 C71 C37 120(2) . . ?
C27 C71 H71 119.9 . . ?
C37 C71 H71 119.9 . . ?
C89 C72 C60 122.6(15) . . ?
C89 C72 C110 117.6(15) . . ?
C110 C72 C60 119.7(15) . . ?
N11 C73 H73A 109.5 . . ?
N11 C73 H73B 109.5 . . ?
N11 C73 H73C 109.5 . . ?
H73A C73 H73B 109.5 . . ?
H73A C73 H73C 109.5 . . ?
H73B C73 H73C 109.5 . . ?
C4 C74 H74 120.9 . . ?
C4 C74 C167 118.2(15) . . ?
C167 C74 H74 120.9 . . ?
C15 C75 H75 119.2 . . ?
C15 C75 C121 121.6(17) . . ?
C121 C75 H75 119.2 . . ?
C3 C76 C14 126.2(15) . . ?
C3 C76 C35 115.4(17) . . ?
C35 C76 C14 118.3(14) . . ?
N7 C77 H77A 109.5 . . ?
N7 C77 H77B 109.5 . . ?
N7 C77 H77C 109.5 . . ?
H77A C77 H77B 109.5 . . ?
H77A C77 H77C 109.5 . . ?
H77B C77 H77C 109.5 . . ?
C59 C78 C68 117.8(15) . . ?
C59 C78 C164 123.4(15) . . ?
C164 C78 C68 118.8(14) . . ?
C85 C79 H79 122.7 . . ?
C85 C79 C101 115(2) . . ?
C101 C79 H79 122.7 . . ?
C106 C80 C44 128.1(14) . . ?
C106 C80 C116 120.7(14) . . ?
C116 C80 C44 111.1(14) . . ?
C38 C82 C96 123.0(12) . . ?
C38 C82 C150 121.3(13) . . ?
C150 C82 C96 115.7(12) . . ?
C17 C83 H83 118.8 . . ?
C173 C83 C17 122(2) . . ?
C173 C83 H83 118.8 . . ?
C137 C84 C106 118.3(15) . . ?
C184 C84 C106 123.9(15) . . ?
C184 C84 C137 117.8(15) . . ?
C35 C85 H85 118.4 . . ?
C79 C85 C35 123.2(19) . . ?
C79 C85 H85 118.4 . . ?
C99 C86 C38 121.1(16) . . ?
C99 C86 C119 117.5(17) . . ?
C119 C86 C38 121.3(17) . . ?
O10 C87 C8 120.2(14) . . ?
O10 C87 C20 119.0(13) . . ?
C8 C87 C20 120.8(14) . . ?
C28 C88 C53 119.4(16) . . ?
C162 C88 C28 121.8(15) . . ?
C162 C88 C53 118.7(16) . . ?
C72 C89 H89 119.8 . . ?
C179 C89 C72 120.4(18) . . ?
C179 C89 H89 119.8 . . ?
C30 C90 C64 123.0(14) . . ?
C98 C90 C30 117.1(13) . . ?
C98 C90 C64 119.6(15) . . ?
C181 C91 H91 121.2 . . ?
C181 C91 C183 118(3) . . ?
C183 C91 H91 121.2 . . ?
C22 C92 C48 114.9(13) . . ?
C22 C92 C161 120.5(15) . . ?
C161 C92 C48 124.5(14) . . ?
N5 C93 H93A 109.5 . . ?
N5 C93 H93B 109.5 . . ?
N5 C93 H93C 109.5 . . ?
H93A C93 H93B 109.5 . . ?
H93A C93 H93C 109.5 . . ?
H93B C93 H93C 109.5 . . ?
O14 C94 C44 120.4(13) . . ?
O14 C94 C114 120.3(15) . . ?
C114 C94 C44 119.3(15) . . ?
Cl5 C95 Cl6 106.1(11) . . ?
Cl5 C95 H95A 110.5 . . ?
Cl5 C95 H95B 110.5 . . ?
Cl6 C95 H95A 110.5 . . ?
Cl6 C95 H95B 110.5 . . ?
H95A C95 H95B 108.7 . . ?
C12 C96 C70 121.7(14) . . ?
C12 C96 C82 113.5(12) . . ?
C70 C96 C82 124.5(14) . . ?
C50 C97 C135 120.6(18) . . ?
C153 C97 C50 121.3(17) . . ?
C153 C97 C135 118.1(17) . . ?
O8 C98 C4 116.7(13) . . ?
O8 C98 C90 120.5(14) . . ?
C4 C98 C90 122.8(14) . . ?
C86 C99 H99 119.5 . . ?
C140 C99 C86 121.0(17) . . ?
C140 C99 H99 119.5 . . ?
C56 C100 C14 119.9(15) . . ?
C56 C100 C188 116.9(16) . . ?
C188 C100 C14 123.2(17) . . ?
C3 C101 C79 124(2) . . ?
C3 C101 H101 117.9 . . ?
C79 C101 H101 117.9 . . ?
C120 C102 H102 119.0 . . ?
C126 C102 H102 119.0 . . ?
C126 C102 C120 122.0(16) . . ?
C57 C103 H103 120.9 . . ?
C173 C103 C57 118(2) . . ?
C173 C103 H103 120.9 . . ?
C55 C104 H104 119.7 . . ?
C55 C104 C182 121(2) . . ?
C182 C104 H104 119.7 . . ?
C17 C105 C57 114.5(16) . . ?
C17 C105 C164 123.8(16) . . ?
C57 C105 C164 121.7(15) . . ?
C80 C106 C84 124.0(14) . . ?
C80 C106 C122 119.6(14) . . ?
C122 C106 C84 116.4(15) . . ?
C51 C107 H107 119.9 . . ?
C51 C107 C116 120.1(15) . . ?
C116 C107 H107 119.9 . . ?
C30 C108 C42 125.6(15) . . ?
C30 C108 C120 117.0(14) . . ?
C120 C108 C42 117.4(14) . . ?
C21 C109 H109 122.0 . . ?
C61 C109 C21 116.0(18) . . ?
C61 C109 H109 122.0 . . ?
C18 C110 C72 121.5(15) . . ?
C18 C110 H110 119.2 . . ?
C72 C110 H110 119.2 . . ?
N11 C111 H11D 109.5 . . ?
N11 C111 H11E 109.5 . . ?
N11 C111 H11F 109.5 . . ?
H11D C111 H11E 109.5 . . ?
H11D C111 H11F 109.4 . . ?
H11E C111 H11F 109.5 . . ?
C42 C112 H112 117.3 . . ?
C42 C112 C182 125.3(19) . . ?
C182 C112 H112 117.3 . . ?
C170 C113 H113 119.9 . . ?
C190 C113 H113 119.9 . . ?
C190 C113 C170 120.2(17) . . ?
C94 C114 H114 118.6 . . ?
C162 C114 C94 122.8(16) . . ?
C162 C114 H114 118.6 . . ?
C122 C115 H115 119.3 . . ?
C141 C115 H115 119.3 . . ?
C141 C115 C122 121.4(18) . . ?
O6 C116 C80 123.6(14) . . ?
O6 C116 C107 117.0(14) . . ?
C107 C116 C80 119.3(14) . . ?
C25 C117 H117 117.6 . . ?
C25 C117 C120 125(2) . . ?
C120 C117 H117 117.6 . . ?
C142 C118 H118 119.2 . . ?
C142 C118 C154 122(2) . . ?
C154 C118 H118 119.2 . . ?
C86 C119 H119 119.5 . . ?
C153 C119 C86 121.0(19) . . ?
C153 C119 H119 119.5 . . ?
C102 C120 C108 120.2(14) . . ?
C102 C120 C117 122.3(17) . . ?
C117 C120 C108 117.4(16) . . ?
C75 C121 C171 120.1(18) . . ?
C75 C121 C191 123.4(17) . . ?
C171 C121 C191 116.5(19) . . ?
C51 C122 C115 117.8(15) . . ?
C106 C122 C51 119.2(15) . . ?
C106 C122 C115 123.0(14) . . ?
C29 C123 H123 122.5 . . ?
C144 C123 C29 115(2) . . ?
C144 C123 H123 122.5 . . ?
C6 C124 C178 119.6(15) . . ?
C146 C124 C6 123.1(15) . . ?
C146 C124 C178 117.3(16) . . ?
C35 C125 H125 120.1 . . ?
C188 C125 C35 119.7(17) . . ?
C188 C125 H125 120.1 . . ?
C66 C126 H126 120.6 . . ?
C102 C126 C66 118.8(16) . . ?
C102 C126 H126 120.6 . . ?
C172 C127 H127 118.6 . . ?
C178 C127 H127 118.6 . . ?
C178 C127 C172 122.9(17) . . ?
O12 C128 C48 122.2(16) . . ?
O12 C128 C158 117.6(16) . . ?
C48 C128 C158 120.2(15) . . ?
C2 C129 C13 121.6(18) . . ?
C2 C129 H129 119.2 . . ?
C13 C129 H129 119.2 . . ?
C174 C130 H130 118.9 . . ?
C174 C130 C180 122.3(15) . . ?
C180 C130 H130 118.9 . . ?
C135 C131 H131 122.1 . . ?
C138 C131 H131 122.1 . . ?
C138 C131 C135 115.9(16) . . ?
N4 C132 N11 118.2(15) . . ?
N4 C132 N12 119.3(17) . . ?
N12 C132 N11 122.5(17) . . ?
C53 C133 H133 120.2 . . ?
C53 C133 C152 119.5(18) . . ?
C152 C133 H133 120.2 . . ?
C26 C134 H134 119.9 . . ?
C39 C134 C26 120.2(18) . . ?
C39 C134 H134 119.9 . . ?
C97 C135 C131 121.4(17) . . ?
C97 C135 H135 119.3 . . ?
C131 C135 H135 119.3 . . ?
C7 C136 H136 118.9 . . ?
C19 C136 C7 122.1(18) . . ?
C19 C136 H136 118.9 . . ?
C84 C137 C141 120.6(16) . . ?
C175 C137 C84 122(2) . . ?
C175 C137 C141 117.9(18) . . ?
C52 C138 C131 122.9(19) . . ?
C52 C138 H138 118.5 . . ?
C131 C138 H138 118.5 . . ?
N1 C139 N7 117(3) . . ?
N10 C139 N1 118(3) . . ?
N10 C139 N7 125(2) . . ?
C99 C140 H140 119.5 . . ?
C99 C140 C150 121.0(16) . . ?
C150 C140 H140 119.5 . . ?
C115 C141 C137 120.3(18) . . ?
C115 C141 H141 119.8 . . ?
C137 C141 H141 119.8 . . ?
C19 C142 C64 118.4(17) . . ?
C118 C142 C19 117.9(17) . . ?
C118 C142 C64 123.5(16) . . ?
C69 C143 H143 119.3 . . ?
C175 C143 C69 121.4(19) . . ?
C175 C143 H143 119.3 . . ?
C123 C144 H144 118.8 . . ?
C123 C144 C191 122.4(18) . . ?
C191 C144 H144 118.8 . . ?
N9 C145 H14A 109.5 . . ?
N9 C145 H14B 109.5 . . ?
N9 C145 H14C 109.5 . . ?
H14A C145 H14B 109.5 . . ?
H14A C145 H14C 109.5 . . ?
H14B C145 H14C 109.5 . . ?
C124 C146 H146 120.7 . . ?
C168 C146 C124 118.5(16) . . ?
C168 C146 H146 120.7 . . ?
N9 C147 H14D 109.5 . . ?
N9 C147 H14E 109.5 . . ?
N9 C147 H14F 109.5 . . ?
H14D C147 H14E 109.5 . . ?
H14D C147 H14F 109.5 . . ?
H14E C147 H14F 109.5 . . ?
C167 C148 H148 120.1 . . ?
C186 C148 H148 120.1 . . ?
C186 C148 C167 119.8(17) . . ?
N12 C149 H14G 109.5 . . ?
N12 C149 H14H 109.5 . . ?
N12 C149 H14I 109.5 . . ?
H14G C149 H14H 109.5 . . ?
H14G C149 H14I 109.5 . . ?
H14H C149 H14I 109.5 . . ?
O15 C150 C82 119.5(13) . . ?
O15 C150 C140 121.4(13) . . ?
C82 C150 C140 119.0(14) . . ?
C5 C151 H151 119.2 . . ?
C165 C151 H151 119.2 . . ?
C165 C151 C5 121.7(19) . . ?
C67 C152 C49 121(2) . . ?
C67 C152 C133 119.4(18) . . ?
C133 C152 C49 119.9(16) . . ?
C97 C153 H153 120.5 . . ?
C119 C153 C97 119.0(18) . . ?
C119 C153 H153 120.5 . . ?
C7 C154 C118 122(2) . . ?
C7 C154 H154 119.2 . . ?
C118 C154 H154 119.2 . . ?
N7 C155 H15A 109.5 . . ?
N7 C155 H15B 109.5 . . ?
N7 C155 H15C 109.5 . . ?
H15A C155 H15B 109.5 . . ?
H15A C155 H15C 109.5 . . ?
H15B C155 H15C 109.5 . . ?
C21 C156 H156 117.7 . . ?
C21 C156 C160 124.6(17) . . ?
C160 C156 H156 117.7 . . ?
Cl1 C157 Cl2 112.3(12) . . ?
Cl1 C157 H15D 109.1 . . ?
Cl1 C157 H15E 109.1 . . ?
Cl2 C157 H15D 109.1 . . ?
Cl2 C157 H15E 109.1 . . ?
H15D C157 H15E 107.9 . . ?
C68 C158 C128 121.6(16) . . ?
C68 C158 H158 119.2 . . ?
C128 C158 H158 119.2 . . ?
C5 C159 H159 120.0 . . ?
C5 C159 C41 120.0 . . ?
C41 C159 H159 120.0 . . ?
C159 C5 C151 116.0(13) . . ?
C159 C5 C161 120.0 . . ?
C161 C5 C151 123.2(14) . . ?
C5 C161 C92 113.5(12) . . ?
C81 C161 C92 122.5(12) . . ?
C81 C161 C5 120.0 . . ?
C161 C81 C163 120.0 . . ?
C161 C81 C181 125.0(13) . . ?
C163 C81 C181 114.5(13) . . ?
C81 C163 C45 126.5(17) . . ?
C41 C163 C45 113.4(17) . . ?
C41 C163 C81 120.0 . . ?
C159 C41 H41 120.0 . . ?
C163 C41 C159 120.0 . . ?
C163 C41 H41 120.0 . . ?
C60 C160 C156 127.7(15) . . ?
C176 C160 C60 117.9(16) . . ?
C176 C160 C156 114.4(14) . . ?
C88 C162 H162 120.5 . . ?
C114 C162 C88 119.0(16) . . ?
C114 C162 H162 120.5 . . ?
C48 C164 C78 117.8(15) . . ?
C48 C164 C105 126.7(15) . . ?
C78 C164 C105 115.4(14) . . ?
C22 C165 H165 120.9 . . ?
C151 C165 C22 118.3(17) . . ?
C151 C165 H165 120.9 . . ?
C25 C166 C42 118.7(18) . . ?
C55 C166 C25 121.4(18) . . ?
C55 C166 C42 120(2) . . ?
C64 C167 C74 123.1(15) . . ?
C64 C167 C148 121.2(16) . . ?
C148 C167 C74 115.7(15) . . ?
C1 C168 H168 118.6 . . ?
C146 C168 C1 122.8(15) . . ?
C146 C168 H168 118.6 . . ?
C31 C169 C39 120(2) . . ?
C31 C169 H169 119.9 . . ?
C39 C169 H169 119.9 . . ?
C58 C170 C113 118.7(17) . . ?
C58 C170 H170 120.6 . . ?
C113 C170 H170 120.6 . . ?
C29 C171 C121 123(2) . . ?
C29 C171 H171 118.6 . . ?
C121 C171 H171 118.6 . . ?
C127 C172 C24 120.2(16) . . ?
C190 C172 C24 121.6(17) . . ?
C190 C172 C127 118.1(16) . . ?
C83 C173 C103 122(2) . . ?
C83 C173 H173 119.1 . . ?
C103 C173 H173 119.1 . . ?
C70 C174 C2 119.6(17) . . ?
C130 C174 C2 120.0(16) . . ?
C130 C174 C70 120.4(15) . . ?
C137 C175 H175 120.5 . . ?
C143 C175 C137 119.0(19) . . ?
C143 C175 H175 120.5 . . ?
C61 C176 C160 117.4(16) . . ?
C61 C176 C179 121.3(18) . . ?
C179 C176 C160 121.3(17) . . ?
N10 C177 H17A 109.5 . . ?
N10 C177 H17B 109.5 . . ?
N10 C177 H17C 109.5 . . ?
H17A C177 H17B 109.5 . . ?
H17A C177 H17C 109.5 . . ?
H17B C177 H17C 109.5 . . ?
C124 C178 H178 120.4 . . ?
C127 C178 C124 119.3(17) . . ?
C127 C178 H178 120.4 . . ?
C89 C179 C176 120.9(18) . . ?
C89 C179 H179 119.5 . . ?
C176 C179 H179 119.5 . . ?
C12 C180 H180 120.4 . . ?
C130 C180 C12 119.1(16) . . ?
C130 C180 H180 120.4 . . ?
C91 C181 C81 127(2) . . ?
C91 C181 H181 116.6 . . ?
C81 C181 H181 116.6 . . ?
C104 C182 H182 121.7 . . ?
C112 C182 C104 117(2) . . ?
C112 C182 H182 121.7 . . ?
C45 C183 H183 118.3 . . ?
C91 C183 C45 123(3) . . ?
C91 C183 H183 118.3 . . ?
C69 C184 H184 120.3 . . ?
C84 C184 C69 119.5(18) . . ?
C84 C184 H184 120.3 . . ?
N6 C185 H18A 110.1 . . ?
N6 C185 H18B 109.1 . . ?
N6 C185 H18C 109.2 . . ?
H18A C185 H18B 109.4 . . ?
H18A C185 H18C 109.5 . . ?
H18B C185 H18C 109.5 . . ?
C19 C186 H186 119.2 . . ?
C148 C186 C19 121.7(17) . . ?
C148 C186 H186 119.2 . . ?
N5 C187 H18D 109.6 . . ?
N5 C187 H18E 108.9 . . ?
N5 C187 H18F 110.0 . . ?
H18D C187 H18E 109.5 . . ?
H18D C187 H18F 109.5 . . ?
H18E C187 H18F 109.5 . . ?
C100 C188 H188 119.6 . . ?
C125 C188 C100 120.8(17) . . ?
C125 C188 H188 119.6 . . ?
Cl3 C189 H18G 110.4 . . ?
Cl3 C189 H18H 110.4 . . ?
Cl4 C189 Cl3 106.4(11) . . ?
Cl4 C189 H18G 110.4 . . ?
Cl4 C189 H18H 110.4 . . ?
H18G C189 H18H 108.6 . . ?
C113 C190 C172 119.7(17) . . ?
C113 C190 H190 120.1 . . ?
C172 C190 H190 120.1 . . ?
C121 C191 C16 115.4(17) . . ?
C144 C191 C16 124.7(15) . . ?
C144 C191 C121 119.9(16) . . ?

loop_
_geom_bond_atom_site_label_1
_geom_bond_atom_site_label_2
_geom_bond_distance
_geom_bond_site_symmetry_2
_geom_bond_publ_flag
Dy1 O1 2.3792(8) . ?
Dy1 O2 2.3660(7) . ?
Dy1 O3 2.3892(7) . ?
Dy1 O5 2.153(12) . ?
Dy1 O6 2.161(11) . ?
Dy1 O7 2.180(10) . ?
Dy2 O1 2.3945(7) . ?
Dy2 O3 2.3952(7) . ?
Dy2 O4 2.3955(7) . ?
Dy2 O8 2.171(10) . ?
Dy2 O9 2.175(11) . ?
Dy2 O10 2.227(10) . ?
Dy3 O2 2.3638(7) . ?
Dy3 O3 2.3948(7) . ?
Dy3 O4 2.3984(7) . ?
Dy3 O11 2.156(10) . ?
Dy3 O12 2.203(10) . ?
Dy3 O13 2.174(10) . ?
Dy4 O1 2.3944(7) . ?
Dy4 O2 2.3689(7) . ?
Dy4 O4 2.4125(7) . ?
Dy4 O14 2.122(10) . ?
Dy4 O15 2.107(9) . ?
Dy4 O16 2.202(10) . ?
Cl1 C157 1.691(19) . ?
Cl2 C157 1.71(2) . ?
Cl3 C189 1.779(12) . ?
Cl4 C189 1.766(12) . ?
Cl5 C95 1.754(12) . ?
Cl6 C95 1.763(12) . ?
O1 H1 0.9388 . ?
O2 H2 0.8929 . ?
O3 H3 0.9451 . ?
O4 H4 0.9423 . ?
O5 C22 1.344(17) . ?
O6 C116 1.330(17) . ?
O7 C10 1.316(19) . ?
O8 C98 1.351(16) . ?
O9 C40 1.320(18) . ?
O10 C87 1.317(16) . ?
O11 C12 1.335(17) . ?
O12 C128 1.347(17) . ?
O13 C66 1.359(19) . ?
O14 C94 1.333(17) . ?
O15 C150 1.358(17) . ?
O16 C1 1.332(17) . ?
N1 H1A 0.9299 . ?
N1 H1B 0.9162 . ?
N1 C139 1.35(3) . ?
N2 H2B 0.8800 . ?
N2 H2C 0.8800 . ?
N2 C47 1.27(2) . ?
N3 H3B 0.8800 . ?
N3 H3C 0.8800 . ?
N3 C63 1.30(2) . ?
N4 H4B 0.8800 . ?
N4 H4C 0.8800 . ?
N4 C132 1.30(2) . ?
N5 C47 1.33(2) . ?
N5 C93 1.473(19) . ?
N5 C187 1.461(19) . ?
N6 C23 1.49(2) . ?
N6 C47 1.40(2) . ?
N6 C185 1.52(2) . ?
N7 C77 1.42(3) . ?
N7 C139 1.36(3) . ?
N7 C155 1.43(3) . ?
N8 C9 1.49(2) . ?
N8 C63 1.30(2) . ?
N8 C65 1.46(2) . ?
N9 C63 1.36(2) . ?
N9 C145 1.53(2) . ?
N9 C147 1.42(3) . ?
N10 C11 1.51(3) . ?
N10 C139 1.30(3) . ?
N10 C177 1.46(3) . ?
N11 C73 1.46(2) . ?
N11 C111 1.44(2) . ?
N11 C132 1.33(2) . ?
N12 C43 1.50(2) . ?
N12 C132 1.31(2) . ?
N12 C149 1.43(2) . ?
C1 C46 1.42(2) . ?
C1 C168 1.41(2) . ?
C2 H2A 0.9500 . ?
C2 C129 1.34(3) . ?
C2 C174 1.44(2) . ?
C3 H3A 0.9500 . ?
C3 C76 1.36(2) . ?
C3 C101 1.35(2) . ?
C4 H4A 0.9500 . ?
C4 C74 1.40(2) . ?
C4 C98 1.39(2) . ?
C6 C24 1.45(2) . ?
C6 C46 1.43(2) . ?
C6 C124 1.43(2) . ?
C7 H7 0.9500 . ?
C7 C136 1.42(3) . ?
C7 C154 1.34(2) . ?
C8 H8 0.9500 . ?
C8 C36 1.37(2) . ?
C8 C87 1.41(2) . ?
C9 H9A 0.9800 . ?
C9 H9B 0.9800 . ?
C9 H9C 0.9800 . ?
C10 C34 1.41(2) . ?
C10 C62 1.44(2) . ?
C11 H11A 0.9800 . ?
C11 H11B 0.9800 . ?
C11 H11C 0.9800 . ?
C12 C96 1.39(2) . ?
C12 C180 1.43(2) . ?
C13 C26 1.44(2) . ?
C13 C31 1.39(3) . ?
C13 C129 1.44(3) . ?
C14 C34 1.42(2) . ?
C14 C76 1.47(2) . ?
C14 C100 1.43(2) . ?
C15 H15 0.9500 . ?
C15 C54 1.46(2) . ?
C15 C75 1.30(2) . ?
C16 C20 1.45(2) . ?
C16 C54 1.43(2) . ?
C16 C191 1.46(2) . ?
C17 H17 0.9500 . ?
C17 C83 1.42(3) . ?
C17 C105 1.41(2) . ?
C18 H18 0.9500 . ?
C18 C40 1.39(2) . ?
C18 C110 1.38(2) . ?
C19 C136 1.38(3) . ?
C19 C142 1.44(2) . ?
C19 C186 1.37(3) . ?
C20 C46 1.50(2) . ?
C20 C87 1.41(2) . ?
C21 H21 0.9500 . ?
C21 C109 1.39(3) . ?
C21 C156 1.33(2) . ?
C22 C92 1.40(2) . ?
C22 C165 1.40(2) . ?
C23 H23A 0.9800 . ?
C23 H23B 0.9800 . ?
C23 H23C 0.9800 . ?
C24 C58 1.42(2) . ?
C24 C172 1.42(2) . ?
C25 H25 0.9500 . ?
C25 C117 1.32(2) . ?
C25 C166 1.43(3) . ?
C26 C70 1.48(2) . ?
C26 C134 1.38(2) . ?
C27 H27 0.9500 . ?
C27 C49 1.40(3) . ?
C27 C71 1.37(3) . ?
C28 C44 1.42(2) . ?
C28 C49 1.46(2) . ?
C28 C88 1.41(2) . ?
C29 H29 0.9500 . ?
C29 C123 1.44(3) . ?
C29 C171 1.36(3) . ?
C30 C66 1.40(2) . ?
C30 C90 1.46(2) . ?
C30 C108 1.46(2) . ?
C31 H31 0.9500 . ?
C31 C169 1.33(3) . ?
C32 C34 1.49(2) . ?
C32 C40 1.42(2) . ?
C32 C60 1.44(2) . ?
C33 H33 0.9500 . ?
C33 C57 1.44(2) . ?
C33 C59 1.38(2) . ?
C35 C76 1.46(2) . ?
C35 C85 1.39(3) . ?
C35 C125 1.42(2) . ?
C36 H36 0.9500 . ?
C36 C54 1.39(2) . ?
C37 H37 0.9500 . ?
C37 C67 1.37(3) . ?
C37 C71 1.46(3) . ?
C38 C50 1.42(2) . ?
C38 C82 1.409(19) . ?
C38 C86 1.43(2) . ?
C39 H39 0.9500 . ?
C39 C134 1.37(2) . ?
C39 C169 1.43(3) . ?
C42 C108 1.49(2) . ?
C42 C112 1.35(2) . ?
C42 C166 1.45(2) . ?
C43 H43A 0.9800 . ?
C43 H43B 0.9800 . ?
C43 H43C 0.9800 . ?
C44 C80 1.49(2) . ?
C44 C94 1.45(2) . ?
C45 H45 0.9500 . ?
C45 C163 1.53(3) . ?
C45 C183 1.48(4) . ?
C48 C92 1.51(2) . ?
C48 C128 1.37(2) . ?
C48 C164 1.41(2) . ?
C49 C152 1.51(2) . ?
C50 C52 1.46(2) . ?
C50 C97 1.41(2) . ?
C51 H51 0.9500 . ?
C51 C107 1.37(2) . ?
C51 C122 1.42(2) . ?
C52 H52 0.9500 . ?
C52 C138 1.33(2) . ?
C53 H53 0.9500 . ?
C53 C88 1.47(2) . ?
C53 C133 1.34(2) . ?
C55 H55 0.9500 . ?
C55 C104 1.37(3) . ?
C55 C166 1.36(3) . ?
C56 H56 0.9500 . ?
C56 C62 1.38(2) . ?
C56 C100 1.40(2) . ?
C57 C103 1.42(3) . ?
C57 C105 1.44(2) . ?
C58 H58 0.9500 . ?
C58 C170 1.35(2) . ?
C59 H59 0.9500 . ?
C59 C78 1.39(2) . ?
C60 C72 1.46(2) . ?
C60 C160 1.45(2) . ?
C61 H61 0.9500 . ?
C61 C109 1.37(2) . ?
C61 C176 1.39(2) . ?
C62 H62 0.9500 . ?
C64 C90 1.46(2) . ?
C64 C142 1.45(2) . ?
C64 C167 1.40(2) . ?
C65 H65A 0.9800 . ?
C65 H65B 0.9800 . ?
C65 H65C 0.9800 . ?
C66 C126 1.40(2) . ?
C67 H67 0.9500 . ?
C67 C152 1.36(3) . ?
C68 H68 0.9500 . ?
C68 C78 1.44(2) . ?
C68 C158 1.33(2) . ?
C69 H69 0.9500 . ?
C69 C143 1.37(3) . ?
C69 C184 1.43(2) . ?
C70 C96 1.424(19) . ?
C70 C174 1.43(2) . ?
C71 H71 0.9500 . ?
C72 C89 1.39(2) . ?
C72 C110 1.40(2) . ?
C73 H73A 0.9800 . ?
C73 H73B 0.9800 . ?
C73 H73C 0.9800 . ?
C74 H74 0.9500 . ?
C74 C167 1.44(2) . ?
C75 H75 0.9500 . ?
C75 C121 1.37(3) . ?
C77 H77A 0.9800 . ?
C77 H77B 0.9800 . ?
C77 H77C 0.9800 . ?
C78 C164 1.43(2) . ?
C79 H79 0.9500 . ?
C79 C85 1.36(3) . ?
C79 C101 1.42(3) . ?
C80 C106 1.38(2) . ?
C80 C116 1.42(2) . ?
C82 C96 1.518(19) . ?
C82 C150 1.413(18) . ?
C83 H83 0.9500 . ?
C83 C173 1.30(3) . ?
C84 C106 1.47(2) . ?
C84 C137 1.43(2) . ?
C84 C184 1.38(2) . ?
C85 H85 0.9500 . ?
C86 C99 1.41(2) . ?
C86 C119 1.41(2) . ?
C88 C162 1.38(2) . ?
C89 H89 0.9500 . ?
C89 C179 1.35(2) . ?
C90 C98 1.39(2) . ?
C91 H91 0.9500 . ?
C91 C181 1.38(3) . ?
C91 C183 1.43(4) . ?
C92 C161 1.440(18) . ?
C93 H93A 0.9800 . ?
C93 H93B 0.9800 . ?
C93 H93C 0.9800 . ?
C94 C114 1.39(2) . ?
C95 H95A 0.9900 . ?
C95 H95B 0.9900 . ?
C97 C135 1.42(2) . ?
C97 C153 1.39(3) . ?
C99 H99 0.9500 . ?
C99 C140 1.33(2) . ?
C100 C188 1.40(2) . ?
C101 H101 0.9500 . ?
C102 H102 0.9500 . ?
C102 C120 1.39(2) . ?
C102 C126 1.35(2) . ?
C103 H103 0.9500 . ?
C103 C173 1.35(3) . ?
C104 H104 0.9500 . ?
C104 C182 1.39(3) . ?
C105 C164 1.44(2) . ?
C106 C122 1.41(2) . ?
C107 H107 0.9500 . ?
C107 C116 1.41(2) . ?
C108 C120 1.47(2) . ?
C109 H109 0.9500 . ?
C110 H110 0.9500 . ?
C111 H11D 0.9799 . ?
C111 H11E 0.9801 . ?
C111 H11F 0.9800 . ?
C112 H112 0.9500 . ?
C112 C182 1.39(2) . ?
C113 H113 0.9500 . ?
C113 C170 1.43(2) . ?
C113 C190 1.38(2) . ?
C114 H114 0.9500 . ?
C114 C162 1.36(2) . ?
C115 H115 0.9500 . ?
C115 C122 1.43(2) . ?
C115 C141 1.29(2) . ?
C117 H117 0.9500 . ?
C117 C120 1.44(2) . ?
C118 H118 0.9500 . ?
C118 C142 1.38(2) . ?
C118 C154 1.40(2) . ?
C119 H119 0.9500 . ?
C119 C153 1.39(3) . ?
C121 C171 1.39(3) . ?
C121 C191 1.44(2) . ?
C123 H123 0.9500 . ?
C123 C144 1.40(2) . ?
C124 C146 1.40(2) . ?
C124 C178 1.47(2) . ?
C125 H125 0.9500 . ?
C125 C188 1.37(2) . ?
C126 H126 0.9500 . ?
C127 H127 0.9500 . ?
C127 C172 1.40(3) . ?
C127 C178 1.35(3) . ?
C128 C158 1.39(2) . ?
C129 H129 0.9500 . ?
C130 H130 0.9500 . ?
C130 C174 1.37(2) . ?
C130 C180 1.39(2) . ?
C131 H131 0.9500 . ?
C131 C135 1.46(3) . ?
C131 C138 1.37(2) . ?
C133 H133 0.9500 . ?
C133 C152 1.40(3) . ?
C134 H134 0.9500 . ?
C135 H135 0.9500 . ?
C136 H136 0.9500 . ?
C137 C141 1.46(3) . ?
C137 C175 1.40(3) . ?
C138 H138 0.9500 . ?
C140 H140 0.9500 . ?
C140 C150 1.42(2) . ?
C141 H141 0.9500 . ?
C143 H143 0.9500 . ?
C143 C175 1.36(3) . ?
C144 H144 0.9500 . ?
C144 C191 1.43(2) . ?
C145 H14A 0.9800 . ?
C145 H14B 0.9800 . ?
C145 H14C 0.9800 . ?
C146 H146 0.9500 . ?
C146 C168 1.36(2) . ?
C147 H14D 0.9800 . ?
C147 H14E 0.9800 . ?
C147 H14F 0.9800 . ?
C148 H148 0.9500 . ?
C148 C167 1.43(2) . ?
C148 C186 1.36(2) . ?
C149 H14G 0.9800 . ?
C149 H14H 0.9800 . ?
C149 H14I 0.9800 . ?
C151 H151 0.9500 . ?
C151 C5 1.42(2) . ?
C151 C165 1.29(2) . ?
C153 H153 0.9500 . ?
C154 H154 0.9500 . ?
C155 H15A 0.9800 . ?
C155 H15B 0.9800 . ?
C155 H15C 0.9800 . ?
C156 H156 0.9500 . ?
C156 C160 1.45(2) . ?
C157 H15D 0.9900 . ?
C157 H15E 0.9900 . ?
C158 H158 0.9500 . ?
C159 H159 0.9500 . ?
C159 C5 1.3900 . ?
C159 C41 1.3900 . ?
C5 C161 1.3900 . ?
C161 C81 1.3900 . ?
C81 C163 1.3900 . ?
C81 C181 1.39(2) . ?
C163 C41 1.3900 . ?
C41 H41 0.9500 . ?
C160 C176 1.44(2) . ?
C162 H162 0.9500 . ?
C165 H165 0.9500 . ?
C168 H168 0.9500 . ?
C169 H169 0.9500 . ?
C170 H170 0.9500 . ?
C171 H171 0.9500 . ?
C172 C190 1.40(2) . ?
C173 H173 0.9500 . ?
C175 H175 0.9500 . ?
C176 C179 1.42(2) . ?
C177 H17A 0.9800 . ?
C177 H17B 0.9800 . ?
C177 H17C 0.9800 . ?
C178 H178 0.9500 . ?
C179 H179 0.9500 . ?
C180 H180 0.9500 . ?
C181 H181 0.9500 . ?
C182 H182 0.9500 . ?
C183 H183 0.9500 . ?
C184 H184 0.9500 . ?
C185 H18A 0.9804 . ?
C185 H18B 0.9798 . ?
C185 H18C 0.9799 . ?
C186 H186 0.9500 . ?
C187 H18D 0.9799 . ?
C187 H18E 0.9799 . ?
C187 H18F 0.9798 . ?
C188 H188 0.9500 . ?
C189 H18G 0.9900 . ?
C189 H18H 0.9900 . ?
C190 H190 0.9500 . ?

loop_
_geom_torsion_atom_site_label_1
_geom_torsion_atom_site_label_2
_geom_torsion_atom_site_label_3
_geom_torsion_atom_site_label_4
_geom_torsion
_geom_torsion_site_symmetry_1
_geom_torsion_site_symmetry_2
_geom_torsion_site_symmetry_3
_geom_torsion_site_symmetry_4
_geom_torsion_publ_flag
Dy1 O5 C22 C92 -127.3(16) . . . . ?
Dy1 O5 C22 C165 54(2) . . . . ?
Dy1 O6 C116 C80 -122.2(15) . . . . ?
Dy1 O6 C116 C107 54(2) . . . . ?
Dy1 O7 C10 C34 -118.3(16) . . . . ?
Dy1 O7 C10 C62 59(2) . . . . ?
Dy2 O8 C98 C4 67(2) . . . . ?
Dy2 O8 C98 C90 -110.7(15) . . . . ?
Dy2 O9 C40 C18 60(2) . . . . ?
Dy2 O9 C40 C32 -123.3(14) . . . . ?
Dy2 O10 C87 C8 63.4(17) . . . . ?
Dy2 O10 C87 C20 -118.8(13) . . . . ?
Dy3 O11 C12 C96 -120.3(13) . . . . ?
Dy3 O11 C12 C180 65.4(19) . . . . ?
Dy3 O12 C128 C48 -125.0(16) . . . . ?
Dy3 O12 C128 C158 57(2) . . . . ?
Dy3 O13 C66 C30 -119.4(14) . . . . ?
Dy3 O13 C66 C126 62.4(19) . . . . ?
Dy4 O14 C94 C44 -121.4(13) . . . . ?
Dy4 O14 C94 C114 60(2) . . . . ?
Dy4 O15 C150 C82 -127.1(15) . . . . ?
Dy4 O15 C150 C140 56(2) . . . . ?
Dy4 O16 C1 C46 -118.1(13) . . . . ?
Dy4 O16 C1 C168 65.7(18) . . . . ?
O5 C22 C92 C48 4(2) . . . . ?
O5 C22 C92 C161 -177.7(15) . . . . ?
O5 C22 C165 C151 174.8(18) . . . . ?
O7 C10 C34 C14 173.0(15) . . . . ?
O7 C10 C34 C32 -4(2) . . . . ?
O7 C10 C62 C56 -178.3(16) . . . . ?
O11 C12 C96 C70 175.8(13) . . . . ?
O11 C12 C96 C82 1.4(19) . . . . ?
O11 C12 C180 C130 178.9(13) . . . . ?
O12 C128 C158 C68 179.5(15) . . . . ?
O13 C66 C126 C102 177.9(14) . . . . ?
O14 C94 C114 C162 -178.3(14) . . . . ?
O16 C1 C46 C6 -178.1(13) . . . . ?
O16 C1 C46 C20 3(2) . . . . ?
O16 C1 C168 C146 -179.4(14) . . . . ?
C4 C74 C167 C64 -5(2) . . . . ?
C4 C74 C167 C148 174.9(14) . . . . ?
C6 C24 C58 C170 175.0(16) . . . . ?
C6 C24 C172 C127 5(2) . . . . ?
C6 C24 C172 C190 -174.8(17) . . . . ?
C6 C124 C146 C168 0(2) . . . . ?
C6 C124 C178 C127 -1(3) . . . . ?
C8 C36 C54 C15 176.4(14) . . . . ?
C8 C36 C54 C16 2(2) . . . . ?
C9 N8 C63 N3 142(2) . . . . ?
C9 N8 C63 N9 -40(3) . . . . ?
C11 N10 C139 N1 -1(5) . . . . ?
C11 N10 C139 N7 174(3) . . . . ?
C13 C26 C70 C96 -175.1(15) . . . . ?
C13 C26 C70 C174 2(2) . . . . ?
C13 C26 C134 C39 -2(2) . . . . ?
C13 C31 C169 C39 -1(3) . . . . ?
C14 C100 C188 C125 2(3) . . . . ?
C15 C75 C121 C171 179.5(19) . . . . ?
C15 C75 C121 C191 -3(3) . . . . ?
C16 C20 C46 C1 -85.9(19) . . . . ?
C16 C20 C46 C6 96(2) . . . . ?
C16 C20 C87 O10 179.1(13) . . . . ?
C16 C20 C87 C8 -3(2) . . . . ?
C17 C83 C173 C103 -9(4) . . . . ?
C17 C105 C164 C48 4(3) . . . . ?
C17 C105 C164 C78 -179.7(19) . . . . ?
C20 C16 C54 C15 -178.9(14) . . . . ?
C20 C16 C54 C36 -5(2) . . . . ?
C20 C16 C191 C121 177.1(14) . . . . ?
C20 C16 C191 C144 -3(3) . . . . ?
C21 C156 C160 C60 179.5(15) . . . . ?
C21 C156 C160 C176 -3(2) . . . . ?
C22 C92 C161 C5 6(2) . . . . ?
C22 C92 C161 C81 163.8(14) . . . . ?
C23 N6 C47 N2 58(3) . . . . ?
C23 N6 C47 N5 -158(3) . . . . ?
C24 C6 C46 C1 -178.5(13) . . . . ?
C24 C6 C46 C20 0(2) . . . . ?
C24 C6 C124 C146 179.8(14) . . . . ?
C24 C6 C124 C178 3(2) . . . . ?
C24 C58 C170 C113 3(3) . . . . ?
C24 C172 C190 C113 -3(3) . . . . ?
C25 C117 C120 C102 178.6(18) . . . . ?
C25 C117 C120 C108 2(3) . . . . ?
C26 C13 C31 C169 -3(3) . . . . ?
C26 C13 C129 C2 2(3) . . . . ?
C26 C70 C96 C12 -172.6(14) . . . . ?
C26 C70 C96 C82 1(2) . . . . ?
C26 C70 C174 C2 -1(2) . . . . ?
C26 C70 C174 C130 177.9(14) . . . . ?
C27 C49 C152 C67 -3(3) . . . . ?
C27 C49 C152 C133 179.1(18) . . . . ?
C28 C44 C80 C106 93(2) . . . . ?
C28 C44 C80 C116 -91.1(19) . . . . ?
C28 C44 C94 O14 175.3(13) . . . . ?
C28 C44 C94 C114 -6(2) . . . . ?
C28 C49 C152 C67 178.3(17) . . . . ?
C28 C49 C152 C133 1(3) . . . . ?
C28 C88 C162 C114 -2(2) . . . . ?
C29 C123 C144 C191 -3(3) . . . . ?
C30 C66 C126 C102 0(2) . . . . ?
C30 C90 C98 O8 2(2) . . . . ?
C30 C90 C98 C4 -175.1(15) . . . . ?
C30 C108 C120 C102 5(2) . . . . ?
C30 C108 C120 C117 -178.5(14) . . . . ?
C31 C13 C26 C70 -176.5(16) . . . . ?
C31 C13 C26 C134 4(3) . . . . ?
C31 C13 C129 C2 175.9(18) . . . . ?
C32 C60 C72 C89 -178.5(15) . . . . ?
C32 C60 C72 C110 -3(2) . . . . ?
C32 C60 C160 C156 -3(2) . . . . ?
C32 C60 C160 C176 179.4(14) . . . . ?
C33 C57 C103 C173 -175(2) . . . . ?
C33 C57 C105 C17 177(2) . . . . ?
C33 C57 C105 C164 -4(3) . . . . ?
C33 C59 C78 C68 -177.3(18) . . . . ?
C33 C59 C78 C164 1(3) . . . . ?
C34 C10 C62 C56 -1(2) . . . . ?
C34 C14 C76 C3 8(3) . . . . ?
C34 C14 C76 C35 -176.6(15) . . . . ?
C34 C14 C100 C56 -5(2) . . . . ?
C34 C14 C100 C188 175.1(15) . . . . ?
C34 C32 C40 O9 6(2) . . . . ?
C34 C32 C40 C18 -177.4(14) . . . . ?
C34 C32 C60 C72 177.4(13) . . . . ?
C34 C32 C60 C160 0(2) . . . . ?
C35 C125 C188 C100 3(3) . . . . ?
C36 C8 C87 O10 178.0(13) . . . . ?
C36 C8 C87 C20 0(2) . . . . ?
C37 C67 C152 C49 3(3) . . . . ?
C37 C67 C152 C133 -179(2) . . . . ?
C38 C50 C52 C138 -178.7(16) . . . . ?
C38 C50 C97 C135 178.3(17) . . . . ?
C38 C50 C97 C153 -4(3) . . . . ?
C38 C82 C96 C12 -102.4(16) . . . . ?
C38 C82 C96 C70 83.4(19) . . . . ?
C38 C82 C150 O15 -178.3(13) . . . . ?
C38 C82 C150 C140 -1(2) . . . . ?
C38 C86 C99 C140 3(3) . . . . ?
C38 C86 C119 C153 3(3) . . . . ?
C40 C18 C110 C72 -1(2) . . . . ?
C40 C32 C34 C10 84.8(17) . . . . ?
C40 C32 C34 C14 -91.5(19) . . . . ?
C40 C32 C60 C72 5(2) . . . . ?
C40 C32 C60 C160 -172.5(14) . . . . ?
C42 C108 C120 C102 -173.0(14) . . . . ?
C42 C108 C120 C117 3(2) . . . . ?
C42 C112 C182 C104 0(3) . . . . ?
C43 N12 C132 N4 139.1(18) . . . . ?
C43 N12 C132 N11 -42(3) . . . . ?
C44 C28 C49 C27 1(3) . . . . ?
C44 C28 C49 C152 179.6(15) . . . . ?
C44 C28 C88 C53 -178.2(14) . . . . ?
C44 C28 C88 C162 -1(2) . . . . ?
C44 C80 C106 C84 -9(3) . . . . ?
C44 C80 C106 C122 171.9(16) . . . . ?
C44 C80 C116 O6 2(2) . . . . ?
C44 C80 C116 C107 -174.5(14) . . . . ?
C44 C94 C114 C162 3(2) . . . . ?
C45 C163 C41 C159 -178(2) . . . . ?
C46 C1 C168 C146 4(2) . . . . ?
C46 C6 C24 C58 -9(2) . . . . ?
C46 C6 C24 C172 171.9(15) . . . . ?
C46 C6 C124 C146 2(2) . . . . ?
C46 C6 C124 C178 -174.2(15) . . . . ?
C46 C20 C87 O10 4(2) . . . . ?
C46 C20 C87 C8 -178.0(13) . . . . ?
C48 C92 C161 C5 -175.5(14) . . . . ?
C48 C92 C161 C81 -18(2) . . . . ?
C48 C128 C158 C68 1(3) . . . . ?
C49 C27 C71 C37 -8(3) . . . . ?
C49 C28 C44 C80 -2(3) . . . . ?
C49 C28 C44 C94 -176.7(14) . . . . ?
C49 C28 C88 C53 3(2) . . . . ?
C49 C28 C88 C162 -179.3(15) . . . . ?
C50 C38 C82 C96 1(2) . . . . ?
C50 C38 C82 C150 179.3(15) . . . . ?
C50 C38 C86 C99 179.1(16) . . . . ?
C50 C38 C86 C119 -5(3) . . . . ?
C50 C52 C138 C131 -6(3) . . . . ?
C50 C97 C135 C131 7(3) . . . . ?
C50 C97 C153 C119 1(3) . . . . ?
C51 C107 C116 O6 -175.8(14) . . . . ?
C51 C107 C116 C80 1(2) . . . . ?
C52 C50 C97 C135 -5(2) . . . . ?
C52 C50 C97 C153 172.7(17) . . . . ?
C53 C88 C162 C114 175.0(15) . . . . ?
C53 C133 C152 C49 -1(3) . . . . ?
C53 C133 C152 C67 -178.3(18) . . . . ?
C54 C15 C75 C121 0(3) . . . . ?
C54 C16 C20 C46 179.5(14) . . . . ?
C54 C16 C20 C87 5(2) . . . . ?
C54 C16 C191 C121 -6(2) . . . . ?
C54 C16 C191 C144 174.4(15) . . . . ?
C55 C104 C182 C112 5(3) . . . . ?
C56 C100 C188 C125 -178.7(17) . . . . ?
C57 C33 C59 C78 -5(3) . . . . ?
C57 C103 C173 C83 2(4) . . . . ?
C57 C105 C164 C48 -175.9(18) . . . . ?
C57 C105 C164 C78 1(3) . . . . ?
C58 C24 C172 C127 -174.4(16) . . . . ?
C58 C24 C172 C190 6(2) . . . . ?
C59 C33 C57 C103 -174(2) . . . . ?
C59 C33 C57 C105 6(3) . . . . ?
C59 C78 C164 C48 177.5(17) . . . . ?
C59 C78 C164 C105 1(3) . . . . ?
C60 C32 C34 C10 -88.3(17) . . . . ?
C60 C32 C34 C14 95(2) . . . . ?
C60 C32 C40 O9 179.1(13) . . . . ?
C60 C32 C40 C18 -4(2) . . . . ?
C60 C72 C89 C179 -1(3) . . . . ?
C60 C72 C110 C18 1(2) . . . . ?
C60 C160 C176 C61 179.9(15) . . . . ?
C60 C160 C176 C179 -2(2) . . . . ?
C61 C176 C179 C89 178.0(18) . . . . ?
C62 C10 C34 C14 -4(2) . . . . ?
C62 C10 C34 C32 179.1(14) . . . . ?
C62 C56 C100 C14 -1(3) . . . . ?
C62 C56 C100 C188 179.6(16) . . . . ?
C64 C90 C98 O8 177.2(13) . . . . ?
C64 C90 C98 C4 0(2) . . . . ?
C65 N8 C63 N3 -18(3) . . . . ?
C65 N8 C63 N9 159.4(18) . . . . ?
C66 C30 C90 C64 -86.6(19) . . . . ?
C66 C30 C90 C98 88.2(18) . . . . ?
C66 C30 C108 C42 177.6(14) . . . . ?
C66 C30 C108 C120 0(2) . . . . ?
C67 C37 C71 C27 8(4) . . . . ?
C68 C78 C164 C48 -4(2) . . . . ?
C68 C78 C164 C105 179.3(15) . . . . ?
C69 C143 C175 C137 -3(4) . . . . ?
C70 C26 C134 C39 179.1(15) . . . . ?
C71 C27 C49 C28 -175.8(19) . . . . ?
C71 C27 C49 C152 6(3) . . . . ?
C71 C37 C67 C152 -5(4) . . . . ?
C72 C60 C160 C156 179.7(14) . . . . ?
C72 C60 C160 C176 2(2) . . . . ?
C72 C89 C179 C176 2(3) . . . . ?
C73 N11 C132 N4 154.2(18) . . . . ?
C73 N11 C132 N12 -25(3) . . . . ?
C74 C4 C98 O8 -177.1(14) . . . . ?
C74 C4 C98 C90 0(2) . . . . ?
C75 C15 C54 C16 -1(2) . . . . ?
C75 C15 C54 C36 -174.9(17) . . . . ?
C75 C121 C171 C29 -180(2) . . . . ?
C75 C121 C191 C16 5(2) . . . . ?
C75 C121 C191 C144 -174.6(17) . . . . ?
C76 C3 C101 C79 -1(4) . . . . ?
C76 C14 C34 C10 -173.4(15) . . . . ?
C76 C14 C34 C32 3(3) . . . . ?
C76 C14 C100 C56 175.8(16) . . . . ?
C76 C14 C100 C188 -4(2) . . . . ?
C76 C35 C85 C79 0(3) . . . . ?
C76 C35 C125 C188 -4(3) . . . . ?
C77 N7 C139 N1 131(3) . . . . ?
C77 N7 C139 N10 -44(5) . . . . ?
C78 C68 C158 C128 0(3) . . . . ?
C80 C44 C94 O14 -0.6(19) . . . . ?
C80 C44 C94 C114 178.0(13) . . . . ?
C80 C106 C122 C51 3(3) . . . . ?
C80 C106 C122 C115 -179.9(17) . . . . ?
C82 C38 C50 C52 15(3) . . . . ?
C82 C38 C50 C97 -169.3(15) . . . . ?
C82 C38 C86 C99 -6(2) . . . . ?
C82 C38 C86 C119 170.2(17) . . . . ?
C83 C17 C105 C57 -3(3) . . . . ?
C83 C17 C105 C164 177(2) . . . . ?
C84 C106 C122 C51 -176.3(15) . . . . ?
C84 C106 C122 C115 1(3) . . . . ?
C84 C137 C141 C115 1(3) . . . . ?
C84 C137 C175 C143 3(3) . . . . ?
C85 C35 C76 C3 0(3) . . . . ?
C85 C35 C76 C14 -176.3(17) . . . . ?
C85 C35 C125 C188 173.3(18) . . . . ?
C85 C79 C101 C3 1(4) . . . . ?
C86 C38 C50 C52 -170.5(15) . . . . ?
C86 C38 C50 C97 5(2) . . . . ?
C86 C38 C82 C96 -174.0(14) . . . . ?
C86 C38 C82 C150 5(2) . . . . ?
C86 C99 C140 C150 0(3) . . . . ?
C86 C119 C153 C97 -1(3) . . . . ?
C87 C8 C36 C54 0(2) . . . . ?
C87 C20 C46 C1 88.8(17) . . . . ?
C87 C20 C46 C6 -89.6(18) . . . . ?
C88 C28 C44 C80 -179.8(15) . . . . ?
C88 C28 C44 C94 5(2) . . . . ?
C88 C28 C49 C27 179.6(17) . . . . ?
C88 C28 C49 C152 -2(2) . . . . ?
C88 C53 C133 C152 2(3) . . . . ?
C89 C72 C110 C18 176.7(16) . . . . ?
C90 C30 C66 O13 3(2) . . . . ?
C90 C30 C66 C126 -178.4(14) . . . . ?
C90 C30 C108 C42 -7(2) . . . . ?
C90 C30 C108 C120 175.6(13) . . . . ?
C90 C64 C142 C19 175.6(15) . . . . ?
C90 C64 C142 C118 -10(3) . . . . ?
C90 C64 C167 C74 5(2) . . . . ?
C90 C64 C167 C148 -174.8(14) . . . . ?
C92 C22 C165 C151 -4(3) . . . . ?
C92 C48 C128 O12 1(2) . . . . ?
C92 C48 C128 C158 179.5(14) . . . . ?
C92 C48 C164 C78 -178.5(14) . . . . ?
C92 C48 C164 C105 -2(3) . . . . ?
C92 C161 C81 C163 -156.2(17) . . . . ?
C92 C161 C81 C181 32(2) . . . . ?
C93 N5 C47 N2 -166(2) . . . . ?
C93 N5 C47 N6 52(4) . . . . ?
C94 C44 C80 C106 -92(2) . . . . ?
C94 C44 C80 C116 84.1(16) . . . . ?
C94 C114 C162 C88 1(2) . . . . ?
C96 C12 C180 C130 4(2) . . . . ?
C96 C70 C174 C2 177.1(14) . . . . ?
C96 C70 C174 C130 -4(2) . . . . ?
C96 C82 C150 O15 0.4(19) . . . . ?
C96 C82 C150 C140 177.4(13) . . . . ?
C97 C50 C52 C138 5(2) . . . . ?
C98 C4 C74 C167 2(2) . . . . ?
C99 C86 C119 C153 179(2) . . . . ?
C99 C140 C150 O15 175.6(15) . . . . ?
C99 C140 C150 C82 -1(2) . . . . ?
C100 C14 C34 C10 7(2) . . . . ?
C100 C14 C34 C32 -176.9(15) . . . . ?
C100 C14 C76 C3 -172.6(17) . . . . ?
C100 C14 C76 C35 3(2) . . . . ?
C100 C56 C62 C10 3(3) . . . . ?
C101 C3 C76 C14 176.5(19) . . . . ?
C101 C3 C76 C35 1(3) . . . . ?
C101 C79 C85 C35 -1(4) . . . . ?
C103 C57 C105 C17 -3(3) . . . . ?
C103 C57 C105 C164 176.4(19) . . . . ?
C104 C55 C166 C25 -179.2(19) . . . . ?
C104 C55 C166 C42 3(3) . . . . ?
C105 C17 C83 C173 10(4) . . . . ?
C105 C57 C103 C173 4(3) . . . . ?
C106 C80 C116 O6 178.4(14) . . . . ?
C106 C80 C116 C107 2(2) . . . . ?
C106 C84 C137 C141 0(3) . . . . ?
C106 C84 C137 C175 177.7(18) . . . . ?
C106 C84 C184 C69 -177.2(18) . . . . ?
C107 C51 C122 C106 0(3) . . . . ?
C107 C51 C122 C115 -177.4(17) . . . . ?
C108 C30 C66 O13 179.6(12) . . . . ?
C108 C30 C66 C126 -2(2) . . . . ?
C108 C30 C90 C64 97.6(19) . . . . ?
C108 C30 C90 C98 -87.6(19) . . . . ?
C108 C42 C112 C182 178.3(16) . . . . ?
C108 C42 C166 C25 3(2) . . . . ?
C108 C42 C166 C55 -179.6(16) . . . . ?
C109 C21 C156 C160 2(3) . . . . ?
C109 C61 C176 C160 -1(3) . . . . ?
C109 C61 C176 C179 -179(2) . . . . ?
C110 C18 C40 O9 178.7(15) . . . . ?
C110 C18 C40 C32 2(2) . . . . ?
C110 C72 C89 C179 -176.1(18) . . . . ?
C111 N11 C132 N4 -14(3) . . . . ?
C111 N11 C132 N12 166.8(18) . . . . ?
C112 C42 C108 C30 -5(2) . . . . ?
C112 C42 C108 C120 173.3(16) . . . . ?
C112 C42 C166 C25 -176.4(16) . . . . ?
C112 C42 C166 C55 1(2) . . . . ?
C116 C80 C106 C84 175.3(15) . . . . ?
C116 C80 C106 C122 -4(2) . . . . ?
C117 C25 C166 C42 3(3) . . . . ?
C117 C25 C166 C55 -174.6(18) . . . . ?
C119 C86 C99 C140 -172.8(18) . . . . ?
C120 C102 C126 C66 5(3) . . . . ?
C122 C51 C107 C116 -2(3) . . . . ?
C122 C115 C141 C137 -1(3) . . . . ?
C123 C29 C171 C121 -9(4) . . . . ?
C123 C144 C191 C16 177.1(17) . . . . ?
C123 C144 C191 C121 -3(3) . . . . ?
C124 C6 C24 C58 173.9(15) . . . . ?
C124 C6 C24 C172 -5(2) . . . . ?
C124 C6 C46 C1 -1(2) . . . . ?
C124 C6 C46 C20 176.9(14) . . . . ?
C124 C146 C168 C1 -3(2) . . . . ?
C125 C35 C76 C3 177.3(17) . . . . ?
C125 C35 C76 C14 1(2) . . . . ?
C125 C35 C85 C79 -177(2) . . . . ?
C126 C102 C120 C108 -8(2) . . . . ?
C126 C102 C120 C117 175.9(16) . . . . ?
C127 C172 C190 C113 177.1(18) . . . . ?
C128 C48 C92 C22 77(2) . . . . ?
C128 C48 C92 C161 -101(2) . . . . ?
C128 C48 C164 C78 5(2) . . . . ?
C128 C48 C164 C105 -178.4(17) . . . . ?
C129 C2 C174 C70 0(3) . . . . ?
C129 C2 C174 C130 -178.9(17) . . . . ?
C129 C13 C26 C70 -3(2) . . . . ?
C129 C13 C26 C134 177.6(16) . . . . ?
C129 C13 C31 C169 -176.4(19) . . . . ?
C133 C53 C88 C28 -4(3) . . . . ?
C133 C53 C88 C162 179.0(17) . . . . ?
C134 C26 C70 C96 4(2) . . . . ?
C134 C26 C70 C174 -178.6(15) . . . . ?
C134 C39 C169 C31 3(3) . . . . ?
C135 C97 C153 C119 179(2) . . . . ?
C135 C131 C138 C52 7(3) . . . . ?
C136 C7 C154 C118 -1(3) . . . . ?
C136 C19 C142 C64 -178.6(15) . . . . ?
C136 C19 C142 C118 7(2) . . . . ?
C136 C19 C186 C148 180.0(17) . . . . ?
C137 C84 C106 C80 179.8(16) . . . . ?
C137 C84 C106 C122 -1(2) . . . . ?
C137 C84 C184 C69 4(3) . . . . ?
C138 C131 C135 C97 -7(3) . . . . ?
C141 C115 C122 C51 177(2) . . . . ?
C141 C115 C122 C106 1(3) . . . . ?
C141 C137 C175 C143 -179(2) . . . . ?
C142 C19 C136 C7 -4(3) . . . . ?
C142 C19 C186 C148 4(3) . . . . ?
C142 C64 C90 C30 -4(2) . . . . ?
C142 C64 C90 C98 -178.4(14) . . . . ?
C142 C64 C167 C74 -178.9(14) . . . . ?
C142 C64 C167 C148 1(2) . . . . ?
C142 C118 C154 C7 4(3) . . . . ?
C143 C69 C184 C84 -4(3) . . . . ?
C145 N9 C63 N3 150.3(18) . . . . ?
C145 N9 C63 N8 -27(3) . . . . ?
C146 C124 C178 C127 -177.6(18) . . . . ?
C147 N9 C63 N3 -15(3) . . . . ?
C147 N9 C63 N8 168(2) . . . . ?
C149 N12 C132 N4 -28(3) . . . . ?
C149 N12 C132 N11 151.4(18) . . . . ?
C150 C82 C96 C12 78.8(16) . . . . ?
C150 C82 C96 C70 -95.4(16) . . . . ?
C151 C5 C161 C92 -11(2) . . . . ?
C151 C5 C161 C81 -169(2) . . . . ?
C153 C97 C135 C131 -171.4(19) . . . . ?
C154 C7 C136 C19 0(3) . . . . ?
C154 C118 C142 C19 -8(3) . . . . ?
C154 C118 C142 C64 178.4(16) . . . . ?
C155 N7 C139 N1 -17(5) . . . . ?
C155 N7 C139 N10 169(3) . . . . ?
C156 C21 C109 C61 -1(3) . . . . ?
C156 C160 C176 C61 2(2) . . . . ?
C156 C160 C176 C179 -179.5(16) . . . . ?
C158 C68 C78 C59 -179.9(17) . . . . ?
C158 C68 C78 C164 1(2) . . . . ?
C159 C5 C161 C92 158.2(16) . . . . ?
C159 C5 C161 C81 0.0 . . . . ?
C5 C151 C165 C22 -1(3) . . . . ?
C5 C159 C41 C163 0.0 . . . . ?
C5 C161 C81 C163 0.0 . . . . ?
C5 C161 C81 C181 -172(2) . . . . ?
C161 C81 C163 C45 178(2) . . . . ?
C161 C81 C163 C41 0.0 . . . . ?
C161 C81 C181 C91 180(2) . . . . ?
C81 C163 C41 C159 0.0 . . . . ?
C163 C45 C183 C91 4(4) . . . . ?
C163 C81 C181 C91 8(4) . . . . ?
C41 C159 C5 C151 170(2) . . . . ?
C41 C159 C5 C161 0.0 . . . . ?
C160 C60 C72 C89 -1(2) . . . . ?
C160 C60 C72 C110 174.1(14) . . . . ?
C160 C176 C179 C89 0(3) . . . . ?
C164 C48 C92 C22 -99.5(19) . . . . ?
C164 C48 C92 C161 82(2) . . . . ?
C164 C48 C128 O12 177.9(14) . . . . ?
C164 C48 C128 C158 -4(2) . . . . ?
C165 C22 C92 C48 -177.5(15) . . . . ?
C165 C22 C92 C161 1(3) . . . . ?
C165 C151 C5 C159 -160.7(18) . . . . ?
C165 C151 C5 C161 9(3) . . . . ?
C166 C25 C117 C120 -6(3) . . . . ?
C166 C42 C108 C30 176.5(14) . . . . ?
C166 C42 C108 C120 -6(2) . . . . ?
C166 C42 C112 C182 -3(3) . . . . ?
C166 C55 C104 C182 -6(3) . . . . ?
C167 C64 C90 C30 172.3(15) . . . . ?
C167 C64 C90 C98 -2(2) . . . . ?
C167 C64 C142 C19 0(2) . . . . ?
C167 C64 C142 C118 173.7(16) . . . . ?
C167 C148 C186 C19 -2(3) . . . . ?
C168 C1 C46 C6 -2(2) . . . . ?
C168 C1 C46 C20 179.7(13) . . . . ?
C169 C39 C134 C26 -2(3) . . . . ?
C170 C113 C190 C172 0(3) . . . . ?
C171 C29 C123 C144 9(3) . . . . ?
C171 C121 C191 C16 -176.8(17) . . . . ?
C171 C121 C191 C144 3(2) . . . . ?
C172 C24 C58 C170 -6(2) . . . . ?
C172 C127 C178 C124 0(3) . . . . ?
C174 C2 C129 C13 0(3) . . . . ?
C174 C70 C96 C12 10(2) . . . . ?
C174 C70 C96 C82 -176.3(13) . . . . ?
C174 C130 C180 C12 1(2) . . . . ?
C175 C137 C141 C115 -177(2) . . . . ?
C176 C61 C109 C21 0(3) . . . . ?
C177 N10 C139 N1 159(3) . . . . ?
C177 N10 C139 N7 -27(5) . . . . ?
C178 C124 C146 C168 176.6(16) . . . . ?
C178 C127 C172 C24 -2(3) . . . . ?
C178 C127 C172 C190 177(2) . . . . ?
C180 C12 C96 C70 -10(2) . . . . ?
C180 C12 C96 C82 175.6(13) . . . . ?
C180 C130 C174 C2 177.7(15) . . . . ?
C180 C130 C174 C70 -1(2) . . . . ?
C181 C91 C183 C45 -6(5) . . . . ?
C181 C81 C163 C45 -10(2) . . . . ?
C181 C81 C163 C41 172(2) . . . . ?
C183 C45 C163 C81 5(3) . . . . ?
C183 C45 C163 C41 -178(2) . . . . ?
C183 C91 C181 C81 0(5) . . . . ?
C184 C69 C143 C175 4(4) . . . . ?
C184 C84 C106 C80 1(3) . . . . ?
C184 C84 C106 C122 -179.1(17) . . . . ?
C184 C84 C137 C141 178.4(18) . . . . ?
C184 C84 C137 C175 -4(3) . . . . ?
C185 N6 C47 N2 -131(3) . . . . ?
C185 N6 C47 N5 13(5) . . . . ?
C186 C19 C136 C7 -180.0(17) . . . . ?
C186 C19 C142 C64 -2(2) . . . . ?
C186 C19 C142 C118 -176.5(17) . . . . ?
C186 C148 C167 C64 0(3) . . . . ?
C186 C148 C167 C74 -179.8(16) . . . . ?
C187 N5 C47 N2 0(5) . . . . ?
C187 N5 C47 N6 -142(3) . . . . ?
C190 C113 C170 C58 1(3) . . . . ?
C191 C16 C20 C46 -3(2) . . . . ?
C191 C16 C20 C87 -177.4(15) . . . . ?
C191 C16 C54 C15 4(2) . . . . ?
C191 C16 C54 C36 177.4(15) . . . . ?
C191 C121 C171 C29 3(3) . . . . ?

loop_
_smtbx_masks_void_nr
_smtbx_masks_void_average_x
_smtbx_masks_void_average_y
_smtbx_masks_void_average_z
_smtbx_masks_void_volume
_smtbx_masks_void_count_electrons
_smtbx_masks_void_content
1 -0.073 -0.057 0.377 783.1 182.0 '4 CH2Cl2'
2 -0.427 0.057 0.877 783.1 186.1 '4 CH2Cl2'
3 0.112 0.193 0.772 47.3 12.7 '1.5 H2O'
4 0.073 0.443 0.123 783.1 183.1 '4 CH2Cl2'
5 0.427 0.557 0.623 783.1 183.4 '4 CH2Cl2'
6 -0.112 0.693 0.728 47.3 12.2 '1.5 H2O'
7 0.388 0.807 0.272 47.3 12.4 '1.5 H2O'
8 0.612 0.307 0.228 47.3 12.3 '1.5 H2O'
